data_7062157
loop_
_publ_author_name
'Grasruck, Alexander'
'Parla, Giorgio'
'Heineman, Frank W.'
'Langer, Jens'
'Herrera, Alberto'
'Frie\&s, Sybille'
'Schmid, G\"unter'
'Dorta, Romano'

_publ_section_title
;
 Developing bulky P-alkene ligands: stabilization of copper complexes with
 14 valence electrons
;
_journal_issue 5
_journal_name_full 'New Journal of Chemistry'
_journal_page_first 2307
_journal_page_last 2323
_journal_paper_doi 10.1039/D2NJ05222A
_journal_volume 47
_journal_year 2023
_chemical_absolute_configuration ad
_chemical_formula_moiety 'C53 H40 Cu F3 N2 O3 P2 S, C6 H6'
_chemical_formula_sum 'C59 H46 Cu F3 N2 O3 P2 S'
_chemical_formula_weight 1045.52
_chemical_properties_physical Air-sensitive
_space_group_crystal_system monoclinic
_space_group_IT_number 7
_space_group_name_Hall 'P -2yc'
_space_group_name_H-M_alt 'P 1 c 1'
_atom_sites_solution_hydrogens geom
_atom_sites_solution_primary direct
_audit_creation_date 2022-10-21
_audit_creation_method
;
Olex2 1.2
(compiled 2018.05.29 svn.r3508 for OlexSys, GUI svn.r5506)
;
_audit_update_record
;
2022-10-24 deposited with the CCDC.	2022-12-05 downloaded from the CCDC.
;
_cell_angle_alpha 90
_cell_angle_beta 93.170(2)
_cell_angle_gamma 90
_cell_formula_units_Z 4
_cell_length_a 19.0744(6)
_cell_length_b 10.2424(3)
_cell_length_c 25.3779(9)
_cell_measurement_reflns_used 9974
_cell_measurement_temperature 100(2)
_cell_measurement_theta_max 27.74
_cell_measurement_theta_min 2.26
_cell_volume 4950.4(3)
_computing_cell_refinement 'Bruker SAINT'
_computing_data_collection 'Bruker APEX3'
_computing_data_reduction 'Bruker SAINT'
_computing_molecular_graphics 'SHELXTL 6.12 (Bruker AXS, 2002)'
_computing_publication_material 'Olex2 (Dolomanov et al., 2009)'
_computing_structure_refinement 'SHELXL-2018/3 (Sheldrick, 2015)'
_computing_structure_solution 'SHELX XT 2014/5 (Sheldrick, 2015)'
_diffrn_ambient_temperature 100(2)
_diffrn_detector_area_resol_mean 83.33
_diffrn_measured_fraction_theta_full 1.000
_diffrn_measured_fraction_theta_max 0.993
_diffrn_measurement_device_type 'Bruker Smart APEX II'
_diffrn_measurement_method '\f and \w scans'
_diffrn_radiation_monochromator 'curved graphite'
_diffrn_radiation_source 'fine-focus sealed tube'
_diffrn_radiation_type MoK\a
_diffrn_radiation_wavelength 0.71073
_diffrn_reflns_av_R_equivalents 0.0434
_diffrn_reflns_av_unetI/netI 0.0497
_diffrn_reflns_Laue_measured_fraction_full 1.000
_diffrn_reflns_Laue_measured_fraction_max 0.993
_diffrn_reflns_limit_h_max 25
_diffrn_reflns_limit_h_min -25
_diffrn_reflns_limit_k_max 13
_diffrn_reflns_limit_k_min -13
_diffrn_reflns_limit_l_max 33
_diffrn_reflns_limit_l_min -34
_diffrn_reflns_number 173025
_diffrn_reflns_point_group_measured_fraction_full 0.998
_diffrn_reflns_point_group_measured_fraction_max 0.970
_diffrn_reflns_theta_full 25.242
_diffrn_reflns_theta_max 28.729
_diffrn_reflns_theta_min 1.069
_diffrn_standards_number 0
_exptl_absorpt_coefficient_mu 0.608
_exptl_absorpt_correction_T_max 0.7458
_exptl_absorpt_correction_T_min 0.6911
_exptl_absorpt_correction_type multi-scan
_exptl_absorpt_process_details
;
SADABS-2014/5 (Bruker,2014/5) was used for absorption correction.
wR2(int) was 0.0636 before and 0.0594 after correction.
The Ratio of minimum to maximum transmission is 0.9267.
The \l/2 correction factor is Not present.
;
_exptl_crystal_colour colorless
_exptl_crystal_density_diffrn 1.403
_exptl_crystal_description block
_exptl_crystal_F_000 2160
_exptl_crystal_recrystallization_method 'Re-crystallisation from solvent: benzene'
_exptl_crystal_size_max 0.34
_exptl_crystal_size_mid 0.14
_exptl_crystal_size_min 0.12
_refine_diff_density_max 0.659
_refine_diff_density_min -0.556
_refine_diff_density_rms 0.070
_refine_ls_abs_structure_details
;
 Flack x determined using 9051 quotients [(I+)-(I-)]/[(I+)+(I-)]
 (Parsons, Flack and Wagner, Acta Cryst. B69 (2013) 249-259).
;
_refine_ls_abs_structure_Flack 0.025(2)
_refine_ls_extinction_method none
_refine_ls_goodness_of_fit_ref 1.104
_refine_ls_hydrogen_treatment constr
_refine_ls_matrix_type full
_refine_ls_number_parameters 1279
_refine_ls_number_reflns 24858
_refine_ls_number_restraints 2
_refine_ls_restrained_S_all 1.104
_refine_ls_R_factor_all 0.0561
_refine_ls_R_factor_gt 0.0420
_refine_ls_shift/su_max 0.001
_refine_ls_shift/su_mean 0.000
_refine_ls_structure_factor_coef Fsqd
_refine_ls_weighting_details 'w=1/[\s^2^(Fo^2^)+(0.0224P)^2^+5.0203P] where P=(Fo^2^+2Fc^2^)/3'
_refine_ls_weighting_scheme calc
_refine_ls_wR_factor_gt 0.0811
_refine_ls_wR_factor_ref 0.0845
_reflns_Friedel_coverage 0.953
_reflns_Friedel_fraction_full 0.996
_reflns_Friedel_fraction_max 0.947
_reflns_number_gt 21552
_reflns_number_total 24858
_reflns_threshold_expression 'I > 2\s(I)'
_cod_data_source_file d2nj05222a2.cif
_cod_data_source_block rd1729
_cod_depositor_comments 'Adding full bibliography for 7062150--7062158.cif.'
_cod_database_code 7062157
_shelx_shelxl_version_number 2018/3
_shelx_space_group_comment
;
The symmetry employed for this shelxl refinement is uniquely defined
by the following loop, which should always be used as a source of
symmetry information in preference to the above space-group names.
They are only intended as comments.
;
_shelx_estimated_absorpt_t_max 0.931
_shelx_estimated_absorpt_t_min 0.820
_olex2_refinement_description
;
1. Fixed Uiso
 At 1.2 times of:
  All C(H) groups
2.a Aromatic/amide H refined with riding coordinates:
 C2(H2), C3(H3), C4(H4), C5(H5), C7(H7), C8(H8), C10(H10), C11(H11), C12(H12),
 C13(H13), C16(H16), C17(H17), C18(H18), C19(H19), C20(H20), C22(H22), C23(H23),
  C24(H24), C25(H25), C26(H26), C28(H28), C29(H29), C30(H30), C31(H31),
 C33(H33), C34(H34), C36(H36), C37(H37), C38(H38), C39(H39), C42(H42), C43(H43),
  C44(H44), C45(H45), C46(H46), C48(H48), C49(H49), C50(H50), C51(H51),
 C52(H52), C55(H55), C56(H56), C57(H57), C58(H58), C60(H60), C61(H61), C63(H63),
  C64(H64), C65(H65), C66(H66), C69(H69), C70(H70), C71(H71), C72(H72),
 C73(H73), C75(H75), C76(H76), C77(H77), C78(H78), C79(H79), C81(H81), C82(H82),
  C83(H83), C84(H84), C86(H86), C87(H87), C89(H89), C90(H90), C91(H91),
 C92(H92), C95(H95), C96(H96), C97(H97), C98(H98), C99(H99), C101(H101),
 C102(H102), C103(H103), C104(H104), C105(H105), C201(H201), C202(H202),
 C203(H203), C204(H204), C205(H205), C206(H206), C301(H301), C302(H302),
 C303(H303), C304(H304), C305(H305), C306(H306)
;
_olex2_submission_special_instructions 'No special instructions were received'

loop_
_space_group_symop_operation_xyz
'x, y, z'
'x, -y, z+1/2'

loop_
_atom_site_label
_atom_site_type_symbol
_atom_site_fract_x
_atom_site_fract_y
_atom_site_fract_z
_atom_site_U_iso_or_equiv
_atom_site_adp_type
_atom_site_occupancy
_atom_site_site_symmetry_order
_atom_site_calc_flag
_atom_site_refinement_flags_posn
_atom_site_refinement_flags_adp
_atom_site_refinement_flags_occupancy
_atom_site_disorder_assembly
_atom_site_disorder_group
Cu1 Cu 0.20889(2) 0.06164(4) 0.48140(2) 0.01156(10) Uani 1 1 d . . . . .
S1 S 0.34094(5) -0.14395(10) 0.43576(4) 0.0136(2) Uani 1 1 d . . . . .
P1 P 0.20455(5) 0.05556(10) 0.56939(4) 0.0109(2) Uani 1 1 d . . . . .
P2 P 0.14739(5) 0.16717(10) 0.41667(4) 0.0105(2) Uani 1 1 d . . . . .
O1 O 0.28823(15) -0.0484(3) 0.44825(12) 0.0225(7) Uani 1 1 d . . . . .
O2 O 0.31523(16) -0.2537(3) 0.40518(12) 0.0234(7) Uani 1 1 d . . . . .
O3 O 0.39051(14) -0.1738(3) 0.47860(11) 0.0192(6) Uani 1 1 d . . . . .
N1 N 0.24635(16) 0.1914(3) 0.59269(13) 0.0123(7) Uani 1 1 d . . . . .
N2 N 0.10151(16) 0.0561(3) 0.37938(13) 0.0129(7) Uani 1 1 d . . . . .
F1 F 0.45253(16) -0.1109(4) 0.38178(15) 0.0586(11) Uani 1 1 d . . . . .
F2 F 0.40679(16) 0.0681(3) 0.40688(11) 0.0395(8) Uani 1 1 d . . . . .
F3 F 0.35702(15) -0.0408(3) 0.34296(10) 0.0290(6) Uani 1 1 d . . . . .
C1 C 0.2667(2) 0.2167(4) 0.64782(16) 0.0138(8) Uani 1 1 d . . . . .
C2 C 0.3146(2) 0.1341(4) 0.67508(16) 0.0158(8) Uani 1 1 d . . . . .
H2 H 0.335623 0.064440 0.656937 0.019 Uiso 1 1 calc R . . . .
C3 C 0.3317(2) 0.1533(5) 0.72833(17) 0.0212(9) Uani 1 1 d . . . . .
H3 H 0.363916 0.096557 0.746751 0.025 Uiso 1 1 calc R . . . .
C4 C 0.3012(2) 0.2560(5) 0.75454(17) 0.0239(10) Uani 1 1 d . . . . .
H4 H 0.310598 0.266859 0.791430 0.029 Uiso 1 1 calc R . . . .
C5 C 0.2575(2) 0.3418(4) 0.72718(17) 0.0199(9) Uani 1 1 d . . . . .
H5 H 0.238827 0.413980 0.745286 0.024 Uiso 1 1 calc R . . . .
C6 C 0.2397(2) 0.3257(4) 0.67295(17) 0.0172(8) Uani 1 1 d . . . . .
C7 C 0.1952(2) 0.4236(4) 0.64543(18) 0.0203(9) Uani 1 1 d . . . . .
H7 H 0.160480 0.464064 0.665344 0.024 Uiso 1 1 calc R . . . .
C8 C 0.1983(2) 0.4620(4) 0.59530(17) 0.0191(9) Uani 1 1 d . . . . .
H8 H 0.165894 0.527476 0.583361 0.023 Uiso 1 1 calc R . . . .
C9 C 0.2465(2) 0.4135(4) 0.55693(16) 0.0148(8) Uani 1 1 d . . . . .
C10 C 0.2710(2) 0.5011(4) 0.51919(16) 0.0190(9) Uani 1 1 d . . . . .
H10 H 0.254690 0.588696 0.518911 0.023 Uiso 1 1 calc R . . . .
C11 C 0.3178(2) 0.4637(4) 0.48290(17) 0.0211(9) Uani 1 1 d . . . . .
H11 H 0.333532 0.524905 0.458032 0.025 Uiso 1 1 calc R . . . .
C12 C 0.3420(2) 0.3355(5) 0.48275(17) 0.0218(10) Uani 1 1 d . . . . .
H12 H 0.374090 0.308658 0.457573 0.026 Uiso 1 1 calc R . . . .
C13 C 0.3190(2) 0.2468(4) 0.51959(16) 0.0161(8) Uani 1 1 d . . . . .
H13 H 0.335815 0.159513 0.519706 0.019 Uiso 1 1 calc R . . . .
C14 C 0.2712(2) 0.2856(4) 0.55646(15) 0.0133(8) Uani 1 1 d . . . . .
C15 C 0.2440(2) -0.0841(4) 0.60439(16) 0.0148(8) Uani 1 1 d . . . . .
C16 C 0.2173(2) -0.1380(4) 0.64979(18) 0.0230(10) Uani 1 1 d . . . . .
H16 H 0.175419 -0.104176 0.663139 0.028 Uiso 1 1 calc R . . . .
C17 C 0.2520(3) -0.2408(5) 0.6752(2) 0.0342(12) Uani 1 1 d . . . . .
H17 H 0.233283 -0.278716 0.705583 0.041 Uiso 1 1 calc R . . . .
C18 C 0.3132(3) -0.2881(5) 0.6568(2) 0.0388(13) Uani 1 1 d . . . . .
H18 H 0.337213 -0.357173 0.675132 0.047 Uiso 1 1 calc R . . . .
C19 C 0.3403(3) -0.2366(5) 0.6122(2) 0.0342(12) Uani 1 1 d . . . . .
H19 H 0.382418 -0.270997 0.599463 0.041 Uiso 1 1 calc R . . . .
C20 C 0.3059(2) -0.1343(4) 0.58565(18) 0.0228(10) Uani 1 1 d . . . . .
H20 H 0.324451 -0.098682 0.554799 0.027 Uiso 1 1 calc R . . . .
C21 C 0.1158(2) 0.0534(4) 0.59333(16) 0.0156(8) Uani 1 1 d . . . . .
C22 C 0.0733(2) -0.0503(4) 0.57546(17) 0.0214(9) Uani 1 1 d . . . . .
H22 H 0.091488 -0.114471 0.552911 0.026 Uiso 1 1 calc R . . . .
C23 C 0.0050(2) -0.0601(5) 0.59034(19) 0.0271(11) Uani 1 1 d . . . . .
H23 H -0.023405 -0.131450 0.578321 0.032 Uiso 1 1 calc R . . . .
C24 C -0.0223(2) 0.0336(5) 0.62269(17) 0.0238(10) Uani 1 1 d . . . . .
H24 H -0.069302 0.026849 0.632879 0.029 Uiso 1 1 calc R . . . .
C25 C 0.0193(2) 0.1374(5) 0.64014(19) 0.0258(10) Uani 1 1 d . . . . .
H25 H 0.000754 0.201806 0.662413 0.031 Uiso 1 1 calc R . . . .
C26 C 0.0879(2) 0.1477(4) 0.62529(17) 0.0203(9) Uani 1 1 d . . . . .
H26 H 0.115917 0.219775 0.637054 0.024 Uiso 1 1 calc R . . . .
C27 C 0.0491(2) 0.0889(4) 0.33868(17) 0.0158(8) Uani 1 1 d . . . . .
C28 C 0.0706(2) 0.1137(4) 0.28833(17) 0.0191(9) Uani 1 1 d . . . . .
H28 H 0.118878 0.107615 0.281353 0.023 Uiso 1 1 calc R . . . .
C29 C 0.0212(2) 0.1479(4) 0.24767(18) 0.0245(10) Uani 1 1 d . . . . .
H29 H 0.035665 0.164745 0.213106 0.029 Uiso 1 1 calc R . . . .
C30 C -0.0490(2) 0.1568(4) 0.25857(19) 0.0258(10) Uani 1 1 d . . . . .
H30 H -0.082757 0.179116 0.231157 0.031 Uiso 1 1 calc R . . . .
C31 C -0.0705(2) 0.1336(4) 0.30890(19) 0.0227(10) Uani 1 1 d . . . . .
H31 H -0.118694 0.142351 0.315722 0.027 Uiso 1 1 calc R . . . .
C32 C -0.0222(2) 0.0973(4) 0.35000(18) 0.0190(9) Uani 1 1 d . . . . .
C33 C -0.0473(2) 0.0705(4) 0.40235(18) 0.0204(9) Uani 1 1 d . . . . .
H33 H -0.087307 0.118440 0.411800 0.024 Uiso 1 1 calc R . . . .
C34 C -0.0207(2) -0.0131(4) 0.43838(18) 0.0197(9) Uani 1 1 d . . . . .
H34 H -0.042482 -0.014786 0.471125 0.024 Uiso 1 1 calc R . . . .
C35 C 0.0382(2) -0.1022(4) 0.43321(16) 0.0160(8) Uani 1 1 d . . . . .
C36 C 0.0396(2) -0.2234(4) 0.45942(17) 0.0205(9) Uani 1 1 d . . . . .
H36 H 0.001478 -0.246754 0.480094 0.025 Uiso 1 1 calc R . . . .
C37 C 0.0950(2) -0.3093(4) 0.45582(18) 0.0224(10) Uani 1 1 d . . . . .
H37 H 0.095455 -0.389522 0.474607 0.027 Uiso 1 1 calc R . . . .
C38 C 0.1495(2) -0.2780(4) 0.42492(19) 0.0234(10) Uani 1 1 d . . . . .
H38 H 0.187281 -0.337427 0.422100 0.028 Uiso 1 1 calc R . . . .
C39 C 0.1498(2) -0.1610(4) 0.39793(17) 0.0158(8) Uani 1 1 d . . . . .
H39 H 0.186969 -0.141439 0.375781 0.019 Uiso 1 1 calc R . . . .
C40 C 0.0955(2) -0.0716(4) 0.40322(16) 0.0145(8) Uani 1 1 d . . . . .
C41 C 0.0846(2) 0.2860(4) 0.43868(16) 0.0125(8) Uani 1 1 d . . . . .
C42 C 0.0418(2) 0.3606(4) 0.40405(18) 0.0175(9) Uani 1 1 d . . . . .
H42 H 0.048610 0.359047 0.367258 0.021 Uiso 1 1 calc R . . . .
C43 C -0.0110(2) 0.4375(4) 0.42377(19) 0.0231(10) Uani 1 1 d . . . . .
H43 H -0.040963 0.486938 0.400195 0.028 Uiso 1 1 calc R . . . .
C44 C -0.0202(2) 0.4424(4) 0.47753(19) 0.0226(10) Uani 1 1 d . . . . .
H44 H -0.056596 0.494478 0.490679 0.027 Uiso 1 1 calc R . . . .
C45 C 0.0236(2) 0.3714(4) 0.51201(19) 0.0247(10) Uani 1 1 d . . . . .
H45 H 0.018210 0.376594 0.548935 0.030 Uiso 1 1 calc R . . . .
C46 C 0.0753(2) 0.2930(4) 0.49275(18) 0.0187(9) Uani 1 1 d . . . . .
H46 H 0.104788 0.243382 0.516561 0.022 Uiso 1 1 calc R . . . .
C47 C 0.2014(2) 0.2553(4) 0.37140(16) 0.0143(8) Uani 1 1 d . . . . .
C48 C 0.2452(2) 0.1838(4) 0.34045(17) 0.0198(9) Uani 1 1 d . . . . .
H48 H 0.241286 0.091419 0.339087 0.024 Uiso 1 1 calc R . . . .
C49 C 0.2947(2) 0.2468(5) 0.31147(18) 0.0246(10) Uani 1 1 d . . . . .
H49 H 0.324069 0.197414 0.289913 0.030 Uiso 1 1 calc R . . . .
C50 C 0.3016(2) 0.3814(5) 0.31379(18) 0.0239(10) Uani 1 1 d . . . . .
H50 H 0.335749 0.424343 0.294112 0.029 Uiso 1 1 calc R . . . .
C51 C 0.2588(2) 0.4521(4) 0.34476(17) 0.0243(10) Uani 1 1 d . . . . .
H51 H 0.263477 0.544324 0.346403 0.029 Uiso 1 1 calc R . . . .
C52 C 0.2086(2) 0.3908(4) 0.37375(17) 0.0179(9) Uani 1 1 d . . . . .
H52 H 0.179330 0.440982 0.395096 0.022 Uiso 1 1 calc R . . . .
C53 C 0.3924(2) -0.0525(5) 0.38996(18) 0.0229(10) Uani 1 1 d . . . . .
Cu2 Cu 0.71912(2) 0.45879(5) 0.52983(2) 0.01198(11) Uani 1 1 d . . . . .
S2 S 0.85800(5) 0.64874(10) 0.58307(4) 0.0153(2) Uani 1 1 d . . . . .
P3 P 0.70381(5) 0.47056(10) 0.44175(4) 0.0114(2) Uani 1 1 d . . . . .
P4 P 0.65744(5) 0.35975(10) 0.59163(4) 0.0102(2) Uani 1 1 d . . . . .
O4 O 0.80653(14) 0.5478(3) 0.56996(12) 0.0206(6) Uani 1 1 d . . . . .
O5 O 0.90264(16) 0.6818(3) 0.54109(12) 0.0224(7) Uani 1 1 d . . . . .
O6 O 0.83197(15) 0.7575(3) 0.61214(13) 0.0229(7) Uani 1 1 d . . . . .
N3 N 0.73861(17) 0.3332(3) 0.41672(13) 0.0131(7) Uani 1 1 d . . . . .
N4 N 0.61702(16) 0.4769(3) 0.62600(12) 0.0100(6) Uani 1 1 d . . . . .
F4 F 0.97376(14) 0.6371(3) 0.64316(11) 0.0366(7) Uani 1 1 d . . . . .
F5 F 0.88444(14) 0.5469(3) 0.67655(10) 0.0304(6) Uani 1 1 d . . . . .
F6 F 0.93676(15) 0.4501(3) 0.61462(11) 0.0338(7) Uani 1 1 d . . . . .
C54 C 0.7487(2) 0.3085(4) 0.36134(15) 0.0132(8) Uani 1 1 d . . . . .
C55 C 0.7909(2) 0.3915(4) 0.33389(17) 0.0175(9) Uani 1 1 d . . . . .
H55 H 0.816181 0.459569 0.351921 0.021 Uiso 1 1 calc R . . . .
C56 C 0.7964(2) 0.3749(5) 0.27955(17) 0.0224(10) Uani 1 1 d . . . . .
H56 H 0.824422 0.433415 0.260706 0.027 Uiso 1 1 calc R . . . .
C57 C 0.7619(2) 0.2758(5) 0.25329(17) 0.0252(10) Uani 1 1 d . . . . .
H57 H 0.765114 0.265505 0.216298 0.030 Uiso 1 1 calc R . . . .
C58 C 0.7220(2) 0.1903(5) 0.28148(18) 0.0248(10) Uani 1 1 d . . . . .
H58 H 0.698728 0.120365 0.263231 0.030 Uiso 1 1 calc R . . . .
C59 C 0.7146(2) 0.2029(4) 0.33591(17) 0.0175(9) Uani 1 1 d . . . . .
C60 C 0.6747(2) 0.1041(4) 0.36319(18) 0.0199(9) Uani 1 1 d . . . . .
H60 H 0.636898 0.063938 0.343312 0.024 Uiso 1 1 calc R . . . .
C61 C 0.6858(2) 0.0644(4) 0.41335(18) 0.0197(9) Uani 1 1 d . . . . .
H61 H 0.654603 -0.000539 0.425029 0.024 Uiso 1 1 calc R . . . .
C62 C 0.7400(2) 0.1088(4) 0.45218(16) 0.0157(8) Uani 1 1 d . . . . .
C63 C 0.7669(2) 0.0204(4) 0.49042(18) 0.0200(9) Uani 1 1 d . . . . .
H63 H 0.748908 -0.065996 0.490746 0.024 Uiso 1 1 calc R . . . .
C64 C 0.8188(2) 0.0560(5) 0.52742(18) 0.0240(10) Uani 1 1 d . . . . .
H64 H 0.836422 -0.005933 0.552689 0.029 Uiso 1 1 calc R . . . .
C65 C 0.8455(2) 0.1821(5) 0.52798(19) 0.0226(10) Uani 1 1 d . . . . .
H65 H 0.880800 0.207155 0.553920 0.027 Uiso 1 1 calc R . . . .
C66 C 0.8202(2) 0.2718(4) 0.49018(16) 0.0160(8) Uani 1 1 d . . . . .
H66 H 0.839197 0.357577 0.489885 0.019 Uiso 1 1 calc R . . . .
C67 C 0.76754(19) 0.2365(4) 0.45301(15) 0.0118(8) Uani 1 1 d . . . . .
C68 C 0.7399(2) 0.6106(4) 0.40881(16) 0.0139(8) Uani 1 1 d . . . . .
C69 C 0.8021(2) 0.6654(4) 0.43068(17) 0.0181(9) Uani 1 1 d . . . . .
H69 H 0.823419 0.630364 0.462319 0.022 Uiso 1 1 calc R . . . .
C70 C 0.8329(2) 0.7709(5) 0.40631(19) 0.0261(10) Uani 1 1 d . . . . .
H70 H 0.875134 0.807628 0.421364 0.031 Uiso 1 1 calc R . . . .
C71 C 0.8022(2) 0.8224(4) 0.3602(2) 0.0274(11) Uani 1 1 d . . . . .
H71 H 0.823411 0.894277 0.343631 0.033 Uiso 1 1 calc R . . . .
C72 C 0.7405(2) 0.7691(5) 0.33826(19) 0.0251(10) Uani 1 1 d . . . . .
H72 H 0.719212 0.804752 0.306740 0.030 Uiso 1 1 calc R . . . .
C73 C 0.7101(2) 0.6641(4) 0.36230(18) 0.0206(9) Uani 1 1 d . . . . .
H73 H 0.668120 0.627497 0.346815 0.025 Uiso 1 1 calc R . . . .
C74 C 0.6116(2) 0.4799(4) 0.41776(15) 0.0139(8) Uani 1 1 d . . . . .
C75 C 0.5751(2) 0.5879(4) 0.43540(18) 0.0216(9) Uani 1 1 d . . . . .
H75 H 0.599170 0.652405 0.456346 0.026 Uiso 1 1 calc R . . . .
C76 C 0.5037(2) 0.6018(5) 0.42253(18) 0.0238(10) Uani 1 1 d . . . . .
H76 H 0.479072 0.675571 0.434669 0.029 Uiso 1 1 calc R . . . .
C77 C 0.4686(2) 0.5083(5) 0.39213(18) 0.0239(10) Uani 1 1 d . . . . .
H77 H 0.419963 0.518203 0.382962 0.029 Uiso 1 1 calc R . . . .
C78 C 0.5043(2) 0.4003(5) 0.37499(18) 0.0227(10) Uani 1 1 d . . . . .
H78 H 0.479894 0.335634 0.354364 0.027 Uiso 1 1 calc R . . . .
C79 C 0.5761(2) 0.3853(4) 0.38775(17) 0.0192(9) Uani 1 1 d . . . . .
H79 H 0.600327 0.310800 0.375928 0.023 Uiso 1 1 calc R . . . .
C80 C 0.5678(2) 0.4506(4) 0.66622(16) 0.0147(8) Uani 1 1 d . . . . .
C81 C 0.5936(2) 0.4316(4) 0.71773(17) 0.0189(9) Uani 1 1 d . . . . .
H81 H 0.642527 0.439256 0.726242 0.023 Uiso 1 1 calc R . . . .
C82 C 0.5486(2) 0.4016(4) 0.75684(17) 0.0219(9) Uani 1 1 d . . . . .
H82 H 0.566217 0.390427 0.792289 0.026 Uiso 1 1 calc R . . . .
C83 C 0.4768(2) 0.3879(5) 0.74372(18) 0.0236(10) Uani 1 1 d . . . . .
H83 H 0.445663 0.364534 0.770119 0.028 Uiso 1 1 calc R . . . .
C84 C 0.4512(2) 0.4082(4) 0.69284(17) 0.0191(9) Uani 1 1 d . . . . .
H84 H 0.402312 0.398771 0.684542 0.023 Uiso 1 1 calc R . . . .
C85 C 0.4956(2) 0.4427(4) 0.65258(16) 0.0150(8) Uani 1 1 d . . . . .
C86 C 0.4643(2) 0.4715(4) 0.60033(16) 0.0162(8) Uani 1 1 d . . . . .
H86 H 0.423207 0.423831 0.589704 0.019 Uiso 1 1 calc R . . . .
C87 C 0.4871(2) 0.5579(4) 0.56552(17) 0.0172(8) Uani 1 1 d . . . . .
H87 H 0.459682 0.566581 0.533311 0.021 Uiso 1 1 calc R . . . .
C88 C 0.5500(2) 0.6406(4) 0.57181(16) 0.0148(8) Uani 1 1 d . . . . .
C89 C 0.5495(2) 0.7634(4) 0.54684(16) 0.0160(8) Uani 1 1 d . . . . .
H89 H 0.508367 0.791441 0.527199 0.019 Uiso 1 1 calc R . . . .
C90 C 0.6078(2) 0.8438(4) 0.55040(16) 0.0162(8) Uani 1 1 d . . . . .
H90 H 0.606419 0.926048 0.533063 0.019 Uiso 1 1 calc R . . . .
C91 C 0.6682(2) 0.8052(4) 0.57912(17) 0.0164(8) Uani 1 1 d . . . . .
H91 H 0.708624 0.859437 0.580676 0.020 Uiso 1 1 calc R . . . .
C92 C 0.6690(2) 0.6855(4) 0.60580(16) 0.0150(8) Uani 1 1 d . . . . .
H92 H 0.709278 0.660396 0.627047 0.018 Uiso 1 1 calc R . . . .
C93 C 0.6108(2) 0.6030(4) 0.60132(15) 0.0118(8) Uani 1 1 d . . . . .
C94 C 0.59048(19) 0.2437(4) 0.56790(17) 0.0142(8) Uani 1 1 d . . . . .
C95 C 0.5796(2) 0.2286(4) 0.51341(16) 0.0151(8) Uani 1 1 d . . . . .
H95 H 0.608893 0.272924 0.490177 0.018 Uiso 1 1 calc R . . . .
C96 C 0.5258(2) 0.1485(4) 0.49325(17) 0.0200(9) Uani 1 1 d . . . . .
H96 H 0.518849 0.137113 0.456186 0.024 Uiso 1 1 calc R . . . .
C97 C 0.4826(2) 0.0855(4) 0.52680(19) 0.0216(10) Uani 1 1 d . . . . .
H97 H 0.445126 0.032730 0.512704 0.026 Uiso 1 1 calc R . . . .
C98 C 0.4934(2) 0.0987(4) 0.58085(19) 0.0199(9) Uani 1 1 d . . . . .
H98 H 0.464028 0.053731 0.603830 0.024 Uiso 1 1 calc R . . . .
C99 C 0.5478(2) 0.1784(4) 0.60167(18) 0.0182(9) Uani 1 1 d . . . . .
H99 H 0.555386 0.187662 0.638790 0.022 Uiso 1 1 calc R . . . .
C100 C 0.7114(2) 0.2675(4) 0.63976(16) 0.0130(8) Uani 1 1 d . . . . .
C101 C 0.7591(2) 0.3344(4) 0.67358(18) 0.0201(9) Uani 1 1 d . . . . .
H101 H 0.758108 0.427099 0.674585 0.024 Uiso 1 1 calc R . . . .
C102 C 0.8077(2) 0.2674(5) 0.70566(19) 0.0261(10) Uani 1 1 d . . . . .
H102 H 0.838969 0.314089 0.729181 0.031 Uiso 1 1 calc R . . . .
C103 C 0.8110(2) 0.1316(5) 0.70367(18) 0.0244(10) Uani 1 1 d . . . . .
H103 H 0.844566 0.085594 0.725578 0.029 Uiso 1 1 calc R . . . .
C104 C 0.7652(2) 0.0649(4) 0.66977(18) 0.0229(10) Uani 1 1 d . . . . .
H104 H 0.767411 -0.027640 0.668157 0.027 Uiso 1 1 calc R . . . .
C105 C 0.7155(2) 0.1320(4) 0.63763(18) 0.0190(9) Uani 1 1 d . . . . .
H105 H 0.684301 0.084838 0.614182 0.023 Uiso 1 1 calc R . . . .
C106 C 0.9165(2) 0.5659(4) 0.63134(17) 0.0202(9) Uani 1 1 d . . . . .
C201 C 0.0729(3) 0.3479(6) 0.7589(2) 0.0456(15) Uani 1 1 d . . . . .
H201 H 0.116544 0.338197 0.742919 0.055 Uiso 1 1 calc R . . . .
C202 C 0.0401(3) 0.2404(5) 0.7793(2) 0.0376(13) Uani 1 1 d . . . . .
H202 H 0.061359 0.156690 0.777574 0.045 Uiso 1 1 calc R . . . .
C203 C -0.0226(3) 0.2538(5) 0.80209(19) 0.0280(11) Uani 1 1 d . . . . .
H203 H -0.045083 0.179830 0.816103 0.034 Uiso 1 1 calc R . . . .
C204 C -0.0529(2) 0.3748(5) 0.80461(19) 0.0266(10) Uani 1 1 d . . . . .
H204 H -0.096639 0.384383 0.820414 0.032 Uiso 1 1 calc R . . . .
C205 C -0.0204(3) 0.4833(5) 0.7843(2) 0.0287(11) Uani 1 1 d . . . . .
H205 H -0.041693 0.566861 0.786214 0.034 Uiso 1 1 calc R . . . .
C206 C 0.0421(3) 0.4695(5) 0.7616(2) 0.0376(13) Uani 1 1 d . . . . .
H206 H 0.064593 0.543580 0.747705 0.045 Uiso 1 1 calc R . . . .
C301 C 0.4923(3) 0.2063(5) 0.2454(2) 0.0414(14) Uani 1 1 d . . . . .
H301 H 0.468063 0.285833 0.250646 0.050 Uiso 1 1 calc R . . . .
C302 C 0.5316(4) 0.1913(6) 0.2024(2) 0.0473(16) Uani 1 1 d . . . . .
H302 H 0.534304 0.260467 0.177688 0.057 Uiso 1 1 calc R . . . .
C303 C 0.5670(3) 0.0773(6) 0.1949(2) 0.0460(16) Uani 1 1 d . . . . .
H303 H 0.594562 0.067904 0.165030 0.055 Uiso 1 1 calc R . . . .
C304 C 0.5629(3) -0.0249(5) 0.2306(2) 0.0337(12) Uani 1 1 d . . . . .
H304 H 0.587710 -0.103842 0.225356 0.040 Uiso 1 1 calc R . . . .
C305 C 0.5227(3) -0.0112(5) 0.27342(19) 0.0299(11) Uani 1 1 d . . . . .
H305 H 0.518908 -0.081267 0.297604 0.036 Uiso 1 1 calc R . . . .
C306 C 0.4878(3) 0.1050(5) 0.2814(2) 0.0372(13) Uani 1 1 d . . . . .
H306 H 0.460792 0.115451 0.311453 0.045 Uiso 1 1 calc R . . . .

loop_
_atom_site_aniso_label
_atom_site_aniso_U_11
_atom_site_aniso_U_22
_atom_site_aniso_U_33
_atom_site_aniso_U_23
_atom_site_aniso_U_13
_atom_site_aniso_U_12
Cu1 0.0141(2) 0.0117(2) 0.0088(2) 0.0001(2) -0.00016(17) 0.0013(2)
S1 0.0136(4) 0.0150(5) 0.0121(5) -0.0024(4) 0.0011(4) 0.0018(4)
P1 0.0132(4) 0.0101(5) 0.0094(5) -0.0003(4) -0.0004(4) 0.0004(4)
P2 0.0128(4) 0.0095(5) 0.0090(5) 0.0004(4) -0.0002(4) -0.0002(4)
O1 0.0203(14) 0.0242(17) 0.0230(17) -0.0059(14) 0.0022(13) 0.0090(13)
O2 0.0283(16) 0.0183(16) 0.0232(17) -0.0052(13) -0.0006(13) -0.0008(13)
O3 0.0163(14) 0.0261(17) 0.0149(15) 0.0021(13) -0.0007(12) 0.0029(12)
N1 0.0164(16) 0.0114(17) 0.0090(16) -0.0017(13) 0.0011(13) -0.0009(13)
N2 0.0131(15) 0.0124(17) 0.0130(17) 0.0012(14) -0.0010(13) -0.0015(13)
F1 0.0373(17) 0.077(3) 0.065(2) 0.045(2) 0.0363(17) 0.0300(17)
F2 0.0517(18) 0.0344(17) 0.0309(17) 0.0083(14) -0.0127(14) -0.0224(14)
F3 0.0476(16) 0.0283(15) 0.0109(13) 0.0004(11) -0.0002(11) 0.0012(13)
C1 0.0159(18) 0.014(2) 0.011(2) -0.0010(16) 0.0010(15) -0.0037(15)
C2 0.0194(19) 0.014(2) 0.014(2) 0.0004(17) 0.0026(16) 0.0002(16)
C3 0.023(2) 0.025(2) 0.015(2) 0.0027(19) -0.0041(17) -0.0028(18)
C4 0.029(2) 0.033(3) 0.010(2) -0.0022(19) 0.0001(18) -0.008(2)
C5 0.023(2) 0.022(2) 0.016(2) -0.0060(18) 0.0067(17) -0.0021(18)
C6 0.0197(19) 0.017(2) 0.015(2) -0.0031(17) 0.0036(16) -0.0033(16)
C7 0.020(2) 0.017(2) 0.024(2) -0.0077(18) 0.0038(18) -0.0014(17)
C8 0.022(2) 0.013(2) 0.023(2) -0.0019(18) 0.0005(18) 0.0023(16)
C9 0.0179(18) 0.016(2) 0.010(2) -0.0011(16) -0.0021(16) -0.0021(15)
C10 0.025(2) 0.015(2) 0.016(2) 0.0041(17) -0.0030(17) -0.0036(17)
C11 0.025(2) 0.021(2) 0.017(2) 0.0060(19) -0.0030(18) -0.0061(18)
C12 0.021(2) 0.028(3) 0.016(2) 0.0029(19) 0.0031(18) -0.0026(18)
C13 0.0172(19) 0.016(2) 0.015(2) -0.0010(17) -0.0010(16) -0.0018(16)
C14 0.0139(17) 0.015(2) 0.011(2) 0.0012(16) -0.0028(15) -0.0026(15)
C15 0.023(2) 0.011(2) 0.010(2) -0.0032(15) -0.0042(16) -0.0020(15)
C16 0.031(2) 0.018(2) 0.019(2) 0.0032(19) -0.0049(19) -0.0049(18)
C17 0.048(3) 0.024(3) 0.029(3) 0.010(2) -0.011(2) -0.011(2)
C18 0.058(3) 0.018(3) 0.038(3) 0.008(2) -0.021(3) 0.005(2)
C19 0.046(3) 0.024(3) 0.031(3) -0.013(2) -0.012(2) 0.016(2)
C20 0.034(2) 0.020(2) 0.014(2) -0.0066(18) -0.0005(18) 0.0092(19)
C21 0.0168(18) 0.018(2) 0.011(2) 0.0046(17) -0.0014(15) -0.0046(16)
C22 0.023(2) 0.021(2) 0.020(2) -0.0013(19) 0.0014(18) -0.0049(18)
C23 0.025(2) 0.032(3) 0.023(2) 0.002(2) -0.0015(19) -0.014(2)
C24 0.0151(19) 0.041(3) 0.016(2) 0.011(2) 0.0044(17) -0.0007(19)
C25 0.022(2) 0.030(3) 0.025(3) 0.000(2) 0.0042(19) 0.0047(19)
C26 0.021(2) 0.018(2) 0.022(2) -0.0007(18) 0.0009(18) -0.0036(17)
C27 0.0186(19) 0.0083(19) 0.020(2) -0.0037(16) -0.0060(17) -0.0002(15)
C28 0.024(2) 0.015(2) 0.017(2) -0.0023(17) -0.0044(17) 0.0012(17)
C29 0.039(3) 0.018(2) 0.015(2) 0.0001(18) -0.0082(19) 0.0004(19)
C30 0.030(2) 0.020(2) 0.025(3) 0.001(2) -0.015(2) 0.0015(19)
C31 0.021(2) 0.013(2) 0.033(3) -0.0046(19) -0.0099(19) 0.0021(16)
C32 0.020(2) 0.0093(19) 0.027(2) -0.0030(17) -0.0048(18) 0.0017(16)
C33 0.0141(18) 0.017(2) 0.030(3) -0.0070(19) -0.0003(18) 0.0004(16)
C34 0.0185(19) 0.022(2) 0.019(2) -0.0067(18) 0.0040(17) -0.0058(17)
C35 0.0191(19) 0.016(2) 0.012(2) -0.0003(16) -0.0011(16) -0.0029(16)
C36 0.023(2) 0.020(2) 0.018(2) 0.0012(18) 0.0021(18) -0.0099(18)
C37 0.026(2) 0.015(2) 0.024(2) 0.0073(18) -0.0070(19) -0.0077(17)
C38 0.025(2) 0.012(2) 0.032(3) -0.0016(19) -0.0059(19) 0.0001(17)
C39 0.0159(18) 0.011(2) 0.021(2) -0.0017(17) 0.0001(16) -0.0028(15)
C40 0.0183(18) 0.0107(19) 0.014(2) 0.0017(16) -0.0068(16) -0.0022(15)
C41 0.0131(17) 0.0091(19) 0.015(2) -0.0004(16) -0.0012(15) -0.0038(15)
C42 0.0186(19) 0.012(2) 0.021(2) -0.0004(17) -0.0032(17) -0.0001(16)
C43 0.0180(19) 0.014(2) 0.036(3) -0.0030(19) -0.0068(19) 0.0016(17)
C44 0.0146(19) 0.015(2) 0.039(3) -0.004(2) 0.0091(19) -0.0014(16)
C45 0.029(2) 0.022(2) 0.025(2) -0.003(2) 0.013(2) -0.0001(19)
C46 0.021(2) 0.014(2) 0.021(2) 0.0011(18) 0.0048(18) 0.0010(16)
C47 0.0142(18) 0.016(2) 0.013(2) 0.0010(16) -0.0031(15) -0.0015(15)
C48 0.024(2) 0.016(2) 0.020(2) 0.0054(18) 0.0042(18) 0.0004(17)
C49 0.026(2) 0.028(3) 0.021(2) 0.005(2) 0.0086(19) 0.0040(19)
C50 0.022(2) 0.031(3) 0.018(2) 0.009(2) 0.0030(18) -0.0076(19)
C51 0.035(2) 0.018(2) 0.019(2) 0.0043(19) 0.000(2) -0.012(2)
C52 0.027(2) 0.013(2) 0.014(2) -0.0001(17) -0.0003(18) -0.0037(17)
C53 0.021(2) 0.027(2) 0.021(2) 0.006(2) 0.0036(18) 0.0056(19)
Cu2 0.0141(2) 0.0120(2) 0.0099(2) -0.0004(2) 0.00073(19) -0.00210(19)
S2 0.0136(4) 0.0177(5) 0.0147(5) -0.0042(4) 0.0011(4) -0.0029(4)
P3 0.0133(5) 0.0101(5) 0.0109(5) -0.0011(4) 0.0012(4) -0.0008(4)
P4 0.0112(4) 0.0101(5) 0.0094(5) -0.0005(4) 0.0010(4) -0.0009(4)
O4 0.0188(14) 0.0243(16) 0.0188(16) -0.0061(13) 0.0003(12) -0.0080(13)
O5 0.0247(15) 0.0284(18) 0.0145(15) -0.0020(13) 0.0037(12) -0.0068(13)
O6 0.0211(15) 0.0202(16) 0.0273(17) -0.0078(14) 0.0010(13) 0.0002(12)
N3 0.0167(16) 0.0105(16) 0.0120(17) -0.0010(13) -0.0007(13) 0.0019(13)
N4 0.0117(14) 0.0092(16) 0.0092(16) 0.0005(13) 0.0027(12) -0.0011(12)
F4 0.0233(13) 0.0500(19) 0.0352(17) 0.0093(15) -0.0116(12) -0.0146(13)
F5 0.0344(14) 0.0447(18) 0.0124(13) 0.0016(12) 0.0036(11) -0.0015(13)
F6 0.0390(16) 0.0305(16) 0.0326(16) 0.0010(13) 0.0076(13) 0.0166(13)
C54 0.0156(18) 0.016(2) 0.0081(19) -0.0013(16) 0.0005(15) 0.0044(15)
C55 0.0187(19) 0.016(2) 0.018(2) -0.0003(17) 0.0013(17) 0.0042(16)
C56 0.026(2) 0.026(2) 0.016(2) 0.0044(19) 0.0060(18) 0.0053(19)
C57 0.033(2) 0.033(3) 0.010(2) -0.0008(19) 0.0007(19) 0.011(2)
C58 0.029(2) 0.025(2) 0.019(2) -0.0078(19) -0.0047(19) 0.0046(19)
C59 0.0172(19) 0.017(2) 0.018(2) -0.0015(17) -0.0023(17) 0.0021(16)
C60 0.019(2) 0.018(2) 0.023(2) -0.0068(18) 0.0013(18) -0.0029(16)
C61 0.0182(19) 0.013(2) 0.029(3) -0.0045(18) 0.0043(18) -0.0039(16)
C62 0.0160(18) 0.015(2) 0.016(2) -0.0005(17) 0.0066(16) 0.0021(15)
C63 0.023(2) 0.013(2) 0.024(2) 0.0029(18) 0.0095(18) 0.0042(17)
C64 0.027(2) 0.024(2) 0.021(2) 0.010(2) 0.0047(19) 0.0066(19)
C65 0.019(2) 0.028(3) 0.020(2) 0.0029(19) -0.0008(18) 0.0073(18)
C66 0.0165(19) 0.017(2) 0.015(2) -0.0020(17) 0.0016(16) 0.0019(16)
C67 0.0107(16) 0.0131(19) 0.012(2) 0.0006(15) 0.0047(15) 0.0018(14)
C68 0.0162(18) 0.0113(19) 0.014(2) -0.0043(16) 0.0021(16) 0.0007(15)
C69 0.023(2) 0.018(2) 0.013(2) -0.0049(17) 0.0015(17) -0.0031(17)
C70 0.024(2) 0.022(2) 0.033(3) -0.006(2) 0.006(2) -0.0071(19)
C71 0.034(2) 0.013(2) 0.037(3) 0.002(2) 0.017(2) -0.0023(19)
C72 0.030(2) 0.024(2) 0.022(2) 0.008(2) 0.010(2) 0.0083(19)
C73 0.021(2) 0.021(2) 0.021(2) 0.0074(19) 0.0038(18) 0.0002(17)
C74 0.0151(18) 0.018(2) 0.0088(19) 0.0042(16) 0.0017(15) -0.0013(15)
C75 0.023(2) 0.021(2) 0.021(2) -0.0038(19) -0.0007(18) 0.0030(18)
C76 0.022(2) 0.026(2) 0.024(2) 0.000(2) 0.0040(19) 0.0096(18)
C77 0.0166(19) 0.038(3) 0.017(2) 0.006(2) -0.0004(17) 0.0065(19)
C78 0.018(2) 0.026(2) 0.024(2) 0.000(2) -0.0018(18) -0.0011(18)
C79 0.0162(19) 0.020(2) 0.021(2) -0.0016(18) -0.0023(17) 0.0013(16)
C80 0.0177(18) 0.0109(19) 0.016(2) -0.0006(17) 0.0060(16) -0.0002(15)
C81 0.0177(19) 0.020(2) 0.019(2) -0.0013(18) -0.0016(17) 0.0041(17)
C82 0.025(2) 0.027(2) 0.014(2) 0.0004(18) 0.0012(18) -0.0004(18)
C83 0.023(2) 0.030(3) 0.019(2) -0.002(2) 0.0090(18) -0.0017(19)
C84 0.0144(18) 0.018(2) 0.025(2) -0.0012(18) 0.0049(17) -0.0004(16)
C85 0.0175(18) 0.0113(19) 0.016(2) 0.0000(17) 0.0033(16) -0.0011(15)
C86 0.0137(17) 0.017(2) 0.018(2) -0.0038(17) 0.0012(16) -0.0015(15)
C87 0.0156(18) 0.020(2) 0.016(2) -0.0035(17) -0.0006(16) 0.0029(16)
C88 0.0160(18) 0.016(2) 0.013(2) -0.0023(16) 0.0023(16) 0.0015(16)
C89 0.0186(19) 0.015(2) 0.014(2) 0.0017(17) -0.0016(16) 0.0044(16)
C90 0.021(2) 0.013(2) 0.015(2) 0.0020(17) 0.0065(17) 0.0037(16)
C91 0.0179(19) 0.0118(19) 0.020(2) -0.0031(17) 0.0036(16) -0.0011(16)
C92 0.0153(18) 0.015(2) 0.014(2) -0.0001(16) -0.0016(16) 0.0056(15)
C93 0.0170(18) 0.0128(19) 0.0057(18) -0.0003(15) 0.0028(15) 0.0012(15)
C94 0.0097(16) 0.0121(19) 0.021(2) -0.0012(17) 0.0017(16) 0.0007(15)
C95 0.0167(19) 0.013(2) 0.015(2) 0.0014(17) -0.0021(16) -0.0030(15)
C96 0.023(2) 0.019(2) 0.018(2) -0.0022(18) -0.0056(17) -0.0001(17)
C97 0.0135(18) 0.010(2) 0.041(3) -0.0028(19) -0.0040(19) -0.0010(15)
C98 0.0161(19) 0.010(2) 0.034(3) 0.0006(18) 0.0078(18) -0.0018(16)
C99 0.020(2) 0.012(2) 0.023(2) -0.0004(17) 0.0051(18) 0.0019(16)
C100 0.0138(18) 0.014(2) 0.012(2) 0.0024(16) 0.0073(16) 0.0012(15)
C101 0.022(2) 0.018(2) 0.020(2) 0.0012(18) -0.0022(18) 0.0007(17)
C102 0.023(2) 0.027(3) 0.026(3) 0.001(2) -0.0098(19) 0.0000(19)
C103 0.027(2) 0.028(3) 0.018(2) 0.005(2) -0.0022(18) 0.0118(19)
C104 0.030(2) 0.017(2) 0.022(2) 0.0056(19) 0.0028(19) 0.0095(18)
C105 0.022(2) 0.016(2) 0.018(2) 0.0000(18) -0.0003(17) 0.0016(17)
C106 0.020(2) 0.025(2) 0.016(2) -0.0035(18) 0.0053(17) -0.0010(18)
C201 0.043(3) 0.044(3) 0.052(4) 0.003(3) 0.021(3) 0.008(3)
C202 0.054(3) 0.027(3) 0.033(3) 0.008(2) 0.010(3) 0.014(2)
C203 0.038(3) 0.022(2) 0.023(3) 0.003(2) -0.001(2) -0.002(2)
C204 0.023(2) 0.029(3) 0.027(3) -0.002(2) -0.0008(19) -0.0010(19)
C205 0.036(3) 0.020(2) 0.029(3) -0.002(2) -0.008(2) 0.001(2)
C206 0.046(3) 0.029(3) 0.038(3) 0.010(2) 0.000(3) -0.007(2)
C301 0.061(4) 0.026(3) 0.039(3) 0.002(2) 0.015(3) 0.001(3)
C302 0.089(5) 0.031(3) 0.022(3) 0.003(2) 0.009(3) -0.021(3)
C303 0.065(4) 0.046(4) 0.029(3) -0.014(3) 0.023(3) -0.027(3)
C304 0.041(3) 0.033(3) 0.028(3) -0.008(2) 0.006(2) -0.004(2)
C305 0.037(3) 0.030(3) 0.022(3) 0.004(2) 0.001(2) -0.013(2)
C306 0.046(3) 0.034(3) 0.034(3) 0.003(2) 0.022(2) -0.006(2)

loop_
_atom_type_symbol
_atom_type_description
_atom_type_scat_dispersion_real
_atom_type_scat_dispersion_imag
_atom_type_scat_source
C C 0.0033 0.0016 'International Tables Vol C Tables 4.2.6.8 and 6.1.1.4'
H H 0.0000 0.0000 'International Tables Vol C Tables 4.2.6.8 and 6.1.1.4'
N N 0.0061 0.0033 'International Tables Vol C Tables 4.2.6.8 and 6.1.1.4'
O O 0.0106 0.0060 'International Tables Vol C Tables 4.2.6.8 and 6.1.1.4'
F F 0.0171 0.0103 'International Tables Vol C Tables 4.2.6.8 and 6.1.1.4'
P P 0.1023 0.0942 'International Tables Vol C Tables 4.2.6.8 and 6.1.1.4'
S S 0.1246 0.1234 'International Tables Vol C Tables 4.2.6.8 and 6.1.1.4'
Cu Cu 0.3201 1.2651 'International Tables Vol C Tables 4.2.6.8 and 6.1.1.4'

loop_
_geom_angle_atom_site_label_1
_geom_angle_atom_site_label_2
_geom_angle_atom_site_label_3
_geom_angle
_geom_angle_site_symmetry_1
_geom_angle_site_symmetry_3
_geom_angle_publ_flag
P1 Cu1 P2 134.18(4) . . ?
O1 Cu1 P1 116.85(9) . . ?
O1 Cu1 P2 108.95(9) . . ?
O1 S1 C53 101.4(2) . . ?
O2 S1 O1 115.20(18) . . ?
O2 S1 C53 103.7(2) . . ?
O3 S1 O1 114.46(18) . . ?
O3 S1 O2 115.72(19) . . ?
O3 S1 C53 103.72(19) . . ?
N1 P1 Cu1 106.41(12) . . ?
N1 P1 C15 107.49(17) . . ?
N1 P1 C21 108.69(18) . . ?
C15 P1 Cu1 118.05(13) . . ?
C15 P1 C21 101.13(19) . . ?
C21 P1 Cu1 114.66(13) . . ?
N2 P2 Cu1 108.61(12) . . ?
N2 P2 C41 107.02(17) . . ?
N2 P2 C47 105.83(17) . . ?
C41 P2 Cu1 115.13(14) . . ?
C41 P2 C47 105.49(18) . . ?
C47 P2 Cu1 114.16(13) . . ?
S1 O1 Cu1 166.7(2) . . ?
C1 N1 P1 125.3(3) . . ?
C14 N1 P1 119.7(3) . . ?
C14 N1 C1 114.7(3) . . ?
C27 N2 P2 124.3(3) . . ?
C27 N2 C40 116.3(3) . . ?
C40 N2 P2 115.1(3) . . ?
C2 C1 N1 120.0(3) . . ?
C6 C1 N1 119.7(4) . . ?
C6 C1 C2 120.3(4) . . ?
C1 C2 H2 119.7 . . ?
C3 C2 C1 120.5(4) . . ?
C3 C2 H2 119.7 . . ?
C2 C3 H3 120.3 . . ?
C2 C3 C4 119.5(4) . . ?
C4 C3 H3 120.3 . . ?
C3 C4 H4 120.0 . . ?
C5 C4 C3 120.1(4) . . ?
C5 C4 H4 120.0 . . ?
C4 C5 H5 119.1 . . ?
C4 C5 C6 121.7(4) . . ?
C6 C5 H5 119.1 . . ?
C1 C6 C5 117.7(4) . . ?
C1 C6 C7 123.2(4) . . ?
C5 C6 C7 119.1(4) . . ?
C6 C7 H7 116.6 . . ?
C8 C7 C6 126.9(4) . . ?
C8 C7 H7 116.6 . . ?
C7 C8 H8 116.7 . . ?
C7 C8 C9 126.6(4) . . ?
C9 C8 H8 116.7 . . ?
C10 C9 C8 118.7(4) . . ?
C14 C9 C8 123.4(4) . . ?
C14 C9 C10 117.8(4) . . ?
C9 C10 H10 119.0 . . ?
C11 C10 C9 122.1(4) . . ?
C11 C10 H10 119.0 . . ?
C10 C11 H11 120.2 . . ?
C10 C11 C12 119.6(4) . . ?
C12 C11 H11 120.2 . . ?
C11 C12 H12 120.1 . . ?
C11 C12 C13 119.8(4) . . ?
C13 C12 H12 120.1 . . ?
C12 C13 H13 119.8 . . ?
C12 C13 C14 120.3(4) . . ?
C14 C13 H13 119.8 . . ?
C9 C14 N1 120.3(3) . . ?
C9 C14 C13 120.4(4) . . ?
C13 C14 N1 119.3(4) . . ?
C16 C15 P1 123.5(3) . . ?
C20 C15 P1 117.2(3) . . ?
C20 C15 C16 119.2(4) . . ?
C15 C16 H16 120.1 . . ?
C17 C16 C15 119.8(5) . . ?
C17 C16 H16 120.1 . . ?
C16 C17 H17 119.8 . . ?
C18 C17 C16 120.3(5) . . ?
C18 C17 H17 119.8 . . ?
C17 C18 H18 119.6 . . ?
C17 C18 C19 120.7(5) . . ?
C19 C18 H18 119.6 . . ?
C18 C19 H19 120.1 . . ?
C18 C19 C20 119.9(5) . . ?
C20 C19 H19 120.1 . . ?
C15 C20 H20 120.0 . . ?
C19 C20 C15 119.9(5) . . ?
C19 C20 H20 120.0 . . ?
C22 C21 P1 115.7(3) . . ?
C26 C21 P1 125.3(3) . . ?
C26 C21 C22 119.0(4) . . ?
C21 C22 H22 119.8 . . ?
C23 C22 C21 120.5(4) . . ?
C23 C22 H22 119.8 . . ?
C22 C23 H23 119.9 . . ?
C22 C23 C24 120.2(4) . . ?
C24 C23 H23 119.9 . . ?
C23 C24 H24 120.2 . . ?
C23 C24 C25 119.7(4) . . ?
C25 C24 H24 120.2 . . ?
C24 C25 H25 119.8 . . ?
C24 C25 C26 120.3(4) . . ?
C26 C25 H25 119.8 . . ?
C21 C26 H26 119.8 . . ?
C25 C26 C21 120.4(4) . . ?
C25 C26 H26 119.8 . . ?
C28 C27 N2 118.4(4) . . ?
C28 C27 C32 121.0(4) . . ?
C32 C27 N2 120.6(4) . . ?
C27 C28 H28 119.9 . . ?
C27 C28 C29 120.2(4) . . ?
C29 C28 H28 119.9 . . ?
C28 C29 H29 120.4 . . ?
C30 C29 C28 119.1(4) . . ?
C30 C29 H29 120.4 . . ?
C29 C30 H30 119.6 . . ?
C31 C30 C29 120.8(4) . . ?
C31 C30 H30 119.6 . . ?
C30 C31 H31 119.4 . . ?
C30 C31 C32 121.1(4) . . ?
C32 C31 H31 119.4 . . ?
C27 C32 C33 122.8(4) . . ?
C31 C32 C27 117.7(4) . . ?
C31 C32 C33 119.5(4) . . ?
C32 C33 H33 116.1 . . ?
C34 C33 C32 127.8(4) . . ?
C34 C33 H33 116.1 . . ?
C33 C34 H34 116.3 . . ?
C33 C34 C35 127.3(4) . . ?
C35 C34 H34 116.3 . . ?
C36 C35 C34 120.3(4) . . ?
C40 C35 C34 122.4(4) . . ?
C40 C35 C36 117.3(4) . . ?
C35 C36 H36 119.2 . . ?
C37 C36 C35 121.6(4) . . ?
C37 C36 H36 119.2 . . ?
C36 C37 H37 120.2 . . ?
C38 C37 C36 119.6(4) . . ?
C38 C37 H37 120.2 . . ?
C37 C38 H38 119.6 . . ?
C37 C38 C39 120.7(4) . . ?
C39 C38 H38 119.6 . . ?
C38 C39 H39 120.1 . . ?
C38 C39 C40 119.9(4) . . ?
C40 C39 H39 120.1 . . ?
C35 C40 N2 120.7(4) . . ?
C39 C40 N2 118.5(3) . . ?
C39 C40 C35 120.7(4) . . ?
C42 C41 P2 123.1(3) . . ?
C42 C41 C46 119.4(4) . . ?
C46 C41 P2 117.3(3) . . ?
C41 C42 H42 120.2 . . ?
C43 C42 C41 119.5(4) . . ?
C43 C42 H42 120.2 . . ?
C42 C43 H43 119.8 . . ?
C44 C43 C42 120.5(4) . . ?
C44 C43 H43 119.8 . . ?
C43 C44 H44 120.0 . . ?
C45 C44 C43 119.9(4) . . ?
C45 C44 H44 120.0 . . ?
C44 C45 H45 120.0 . . ?
C46 C45 C44 120.0(4) . . ?
C46 C45 H45 120.0 . . ?
C41 C46 H46 119.7 . . ?
C45 C46 C41 120.6(4) . . ?
C45 C46 H46 119.7 . . ?
C48 C47 P2 118.3(3) . . ?
C48 C47 C52 119.2(4) . . ?
C52 C47 P2 121.5(3) . . ?
C47 C48 H48 119.9 . . ?
C47 C48 C49 120.3(4) . . ?
C49 C48 H48 119.9 . . ?
C48 C49 H49 119.8 . . ?
C50 C49 C48 120.4(4) . . ?
C50 C49 H49 119.8 . . ?
C49 C50 H50 120.3 . . ?
C51 C50 C49 119.4(4) . . ?
C51 C50 H50 120.3 . . ?
C50 C51 H51 119.5 . . ?
C50 C51 C52 121.0(4) . . ?
C52 C51 H51 119.5 . . ?
C47 C52 H52 120.1 . . ?
C51 C52 C47 119.7(4) . . ?
C51 C52 H52 120.1 . . ?
F1 C53 S1 111.8(3) . . ?
F1 C53 F2 107.8(4) . . ?
F1 C53 F3 107.4(4) . . ?
F2 C53 S1 112.3(3) . . ?
F2 C53 F3 106.7(4) . . ?
F3 C53 S1 110.5(3) . . ?
P3 Cu2 P4 132.39(4) . . ?
O4 Cu2 P3 120.89(9) . . ?
O4 Cu2 P4 106.70(9) . . ?
O4 S2 C106 101.78(19) . . ?
O5 S2 O4 114.71(18) . . ?
O5 S2 C106 103.98(19) . . ?
O6 S2 O4 114.87(18) . . ?
O6 S2 O5 115.57(19) . . ?
O6 S2 C106 103.40(19) . . ?
N3 P3 Cu2 107.28(12) . . ?
N3 P3 C68 108.51(17) . . ?
N3 P3 C74 107.92(18) . . ?
C68 P3 Cu2 118.05(13) . . ?
C68 P3 C74 100.77(18) . . ?
C74 P3 Cu2 113.83(13) . . ?
N4 P4 Cu2 108.04(12) . . ?
N4 P4 C94 107.55(17) . . ?
N4 P4 C100 106.20(17) . . ?
C94 P4 Cu2 116.55(14) . . ?
C100 P4 Cu2 113.78(12) . . ?
C100 P4 C94 104.10(19) . . ?
S2 O4 Cu2 157.5(2) . . ?
C54 N3 P3 125.7(3) . . ?
C67 N3 P3 118.4(3) . . ?
C67 N3 C54 115.7(3) . . ?
C80 N4 P4 124.2(3) . . ?
C93 N4 P4 116.2(2) . . ?
C93 N4 C80 115.7(3) . . ?
C55 C54 N3 119.5(4) . . ?
C55 C54 C59 120.7(4) . . ?
C59 C54 N3 119.8(4) . . ?
C54 C55 H55 120.1 . . ?
C54 C55 C56 119.9(4) . . ?
C56 C55 H55 120.1 . . ?
C55 C56 H56 119.6 . . ?
C57 C56 C55 120.8(4) . . ?
C57 C56 H56 119.6 . . ?
C56 C57 H57 120.6 . . ?
C56 C57 C58 118.8(4) . . ?
C58 C57 H57 120.6 . . ?
C57 C58 H58 118.7 . . ?
C57 C58 C59 122.6(4) . . ?
C59 C58 H58 118.7 . . ?
C54 C59 C58 117.1(4) . . ?
C54 C59 C60 123.8(4) . . ?
C58 C59 C60 119.1(4) . . ?
C59 C60 H60 116.6 . . ?
C61 C60 C59 126.8(4) . . ?
C61 C60 H60 116.6 . . ?
C60 C61 H61 116.1 . . ?
C60 C61 C62 127.9(4) . . ?
C62 C61 H61 116.1 . . ?
C63 C62 C61 118.9(4) . . ?
C63 C62 C67 117.8(4) . . ?
C67 C62 C61 123.3(4) . . ?
C62 C63 H63 119.2 . . ?
C64 C63 C62 121.6(4) . . ?
C64 C63 H63 119.2 . . ?
C63 C64 H64 119.9 . . ?
C63 C64 C65 120.2(4) . . ?
C65 C64 H64 119.9 . . ?
C64 C65 H65 120.2 . . ?
C64 C65 C66 119.5(4) . . ?
C66 C65 H65 120.2 . . ?
C65 C66 H66 119.8 . . ?
C67 C66 C65 120.4(4) . . ?
C67 C66 H66 119.8 . . ?
C62 C67 N3 119.9(3) . . ?
C66 C67 N3 119.5(4) . . ?
C66 C67 C62 120.5(4) . . ?
C69 C68 P3 118.0(3) . . ?
C73 C68 P3 123.7(3) . . ?
C73 C68 C69 118.3(4) . . ?
C68 C69 H69 119.8 . . ?
C70 C69 C68 120.3(4) . . ?
C70 C69 H69 119.8 . . ?
C69 C70 H70 119.9 . . ?
C71 C70 C69 120.2(4) . . ?
C71 C70 H70 119.9 . . ?
C70 C71 H71 120.0 . . ?
C70 C71 C72 120.0(4) . . ?
C72 C71 H71 120.0 . . ?
C71 C72 H72 120.1 . . ?
C73 C72 C71 119.8(4) . . ?
C73 C72 H72 120.1 . . ?
C68 C73 H73 119.3 . . ?
C72 C73 C68 121.3(4) . . ?
C72 C73 H73 119.3 . . ?
C75 C74 P3 115.0(3) . . ?
C79 C74 P3 125.3(3) . . ?
C79 C74 C75 119.5(4) . . ?
C74 C75 H75 119.8 . . ?
C76 C75 C74 120.4(4) . . ?
C76 C75 H75 119.8 . . ?
C75 C76 H76 120.0 . . ?
C77 C76 C75 119.9(4) . . ?
C77 C76 H76 120.0 . . ?
C76 C77 H77 120.0 . . ?
C76 C77 C78 120.0(4) . . ?
C78 C77 H77 120.0 . . ?
C77 C78 H78 119.7 . . ?
C77 C78 C79 120.5(4) . . ?
C79 C78 H78 119.7 . . ?
C74 C79 C78 119.6(4) . . ?
C74 C79 H79 120.2 . . ?
C78 C79 H79 120.2 . . ?
C81 C80 N4 118.7(3) . . ?
C81 C80 C85 121.2(4) . . ?
C85 C80 N4 120.1(4) . . ?
C80 C81 H81 119.8 . . ?
C82 C81 C80 120.4(4) . . ?
C82 C81 H81 119.8 . . ?
C81 C82 H82 120.3 . . ?
C81 C82 C83 119.4(4) . . ?
C83 C82 H82 120.3 . . ?
C82 C83 H83 119.9 . . ?
C84 C83 C82 120.1(4) . . ?
C84 C83 H83 119.9 . . ?
C83 C84 H84 119.2 . . ?
C83 C84 C85 121.7(4) . . ?
C85 C84 H84 119.2 . . ?
C80 C85 C84 117.2(4) . . ?
C80 C85 C86 124.1(4) . . ?
C84 C85 C86 118.7(4) . . ?
C85 C86 H86 116.4 . . ?
C87 C86 C85 127.2(4) . . ?
C87 C86 H86 116.4 . . ?
C86 C87 H87 116.5 . . ?
C86 C87 C88 127.0(4) . . ?
C88 C87 H87 116.5 . . ?
C89 C88 C87 118.7(4) . . ?
C93 C88 C87 123.2(4) . . ?
C93 C88 C89 118.1(4) . . ?
C88 C89 H89 119.4 . . ?
C90 C89 C88 121.1(4) . . ?
C90 C89 H89 119.4 . . ?
C89 C90 H90 119.8 . . ?
C89 C90 C91 120.4(4) . . ?
C91 C90 H90 119.8 . . ?
C90 C91 H91 120.3 . . ?
C90 C91 C92 119.4(4) . . ?
C92 C91 H91 120.3 . . ?
C91 C92 H92 119.9 . . ?
C93 C92 C91 120.3(4) . . ?
C93 C92 H92 119.9 . . ?
C88 C93 N4 121.7(3) . . ?
C92 C93 N4 117.6(3) . . ?
C92 C93 C88 120.6(4) . . ?
C95 C94 P4 117.6(3) . . ?
C99 C94 P4 122.4(3) . . ?
C99 C94 C95 119.9(4) . . ?
C94 C95 H95 120.1 . . ?
C96 C95 C94 119.8(4) . . ?
C96 C95 H95 120.1 . . ?
C95 C96 H96 119.9 . . ?
C97 C96 C95 120.3(4) . . ?
C97 C96 H96 119.9 . . ?
C96 C97 H97 119.8 . . ?
C96 C97 C98 120.4(4) . . ?
C98 C97 H97 119.8 . . ?
C97 C98 H98 120.1 . . ?
C97 C98 C99 119.9(4) . . ?
C99 C98 H98 120.1 . . ?
C94 C99 C98 119.7(4) . . ?
C94 C99 H99 120.1 . . ?
C98 C99 H99 120.1 . . ?
C101 C100 P4 118.9(3) . . ?
C105 C100 P4 121.5(3) . . ?
C105 C100 C101 118.5(4) . . ?
C100 C101 H101 119.6 . . ?
C102 C101 C100 120.8(4) . . ?
C102 C101 H101 119.6 . . ?
C101 C102 H102 119.8 . . ?
C101 C102 C103 120.3(4) . . ?
C103 C102 H102 119.8 . . ?
C102 C103 H103 120.3 . . ?
C104 C103 C102 119.4(4) . . ?
C104 C103 H103 120.3 . . ?
C103 C104 H104 119.7 . . ?
C103 C104 C105 120.6(4) . . ?
C105 C104 H104 119.7 . . ?
C100 C105 C104 120.4(4) . . ?
C100 C105 H105 119.8 . . ?
C104 C105 H105 119.8 . . ?
F4 C106 S2 111.1(3) . . ?
F4 C106 F5 107.1(3) . . ?
F5 C106 S2 110.5(3) . . ?
F6 C106 S2 112.3(3) . . ?
F6 C106 F4 108.2(3) . . ?
F6 C106 F5 107.4(4) . . ?
C202 C201 H201 120.1 . . ?
C206 C201 H201 120.1 . . ?
C206 C201 C202 119.7(5) . . ?
C201 C202 H202 119.9 . . ?
C203 C202 C201 120.3(5) . . ?
C203 C202 H202 119.9 . . ?
C202 C203 H203 120.2 . . ?
C202 C203 C204 119.6(5) . . ?
C204 C203 H203 120.2 . . ?
C203 C204 H204 119.7 . . ?
C203 C204 C205 120.6(4) . . ?
C205 C204 H204 119.7 . . ?
C204 C205 H205 120.2 . . ?
C206 C205 C204 119.7(5) . . ?
C206 C205 H205 120.2 . . ?
C201 C206 H206 119.9 . . ?
C205 C206 C201 120.1(5) . . ?
C205 C206 H206 119.9 . . ?
C302 C301 H301 120.0 . . ?
C302 C301 C306 119.9(5) . . ?
C306 C301 H301 120.0 . . ?
C301 C302 H302 119.8 . . ?
C301 C302 C303 120.3(5) . . ?
C303 C302 H302 119.8 . . ?
C302 C303 H303 119.8 . . ?
C302 C303 C304 120.3(5) . . ?
C304 C303 H303 119.8 . . ?
C303 C304 H304 120.2 . . ?
C305 C304 C303 119.6(5) . . ?
C305 C304 H304 120.2 . . ?
C304 C305 H305 120.0 . . ?
C304 C305 C306 119.9(5) . . ?
C306 C305 H305 120.0 . . ?
C301 C306 H306 120.0 . . ?
C305 C306 C301 119.9(5) . . ?
C305 C306 H306 120.0 . . ?

loop_
_geom_bond_atom_site_label_1
_geom_bond_atom_site_label_2
_geom_bond_distance
_geom_bond_site_symmetry_2
_geom_bond_publ_flag
Cu1 P1 2.2401(11) . ?
Cu1 P2 2.2427(11) . ?
Cu1 O1 2.100(3) . ?
S1 O1 1.450(3) . ?
S1 O2 1.437(3) . ?
S1 O3 1.434(3) . ?
S1 C53 1.822(5) . ?
P1 N1 1.694(3) . ?
P1 C15 1.824(4) . ?
P1 C21 1.829(4) . ?
P2 N2 1.692(3) . ?
P2 C41 1.818(4) . ?
P2 C47 1.824(4) . ?
N1 C1 1.454(5) . ?
N1 C14 1.431(5) . ?
N2 C27 1.437(5) . ?
N2 C40 1.448(5) . ?
F1 C53 1.320(5) . ?
F2 C53 1.332(6) . ?
F3 C53 1.343(5) . ?
C1 C2 1.400(6) . ?
C1 C6 1.398(6) . ?
C2 H2 0.9500 . ?
C2 C3 1.386(6) . ?
C3 H3 0.9500 . ?
C3 C4 1.389(7) . ?
C4 H4 0.9500 . ?
C4 C5 1.373(6) . ?
C5 H5 0.9500 . ?
C5 C6 1.409(6) . ?
C6 C7 1.466(6) . ?
C7 H7 0.9500 . ?
C7 C8 1.336(6) . ?
C8 H8 0.9500 . ?
C8 C9 1.462(6) . ?
C9 C10 1.411(6) . ?
C9 C14 1.393(6) . ?
C10 H10 0.9500 . ?
C10 C11 1.371(6) . ?
C11 H11 0.9500 . ?
C11 C12 1.392(6) . ?
C12 H12 0.9500 . ?
C12 C13 1.392(6) . ?
C13 H13 0.9500 . ?
C13 C14 1.399(6) . ?
C15 C16 1.399(6) . ?
C15 C20 1.395(6) . ?
C16 H16 0.9500 . ?
C16 C17 1.384(7) . ?
C17 H17 0.9500 . ?
C17 C18 1.369(8) . ?
C18 H18 0.9500 . ?
C18 C19 1.377(8) . ?
C19 H19 0.9500 . ?
C19 C20 1.390(7) . ?
C20 H20 0.9500 . ?
C21 C22 1.396(6) . ?
C21 C26 1.387(6) . ?
C22 H22 0.9500 . ?
C22 C23 1.380(6) . ?
C23 H23 0.9500 . ?
C23 C24 1.383(7) . ?
C24 H24 0.9500 . ?
C24 C25 1.384(7) . ?
C25 H25 0.9500 . ?
C25 C26 1.385(6) . ?
C26 H26 0.9500 . ?
C27 C28 1.387(6) . ?
C27 C32 1.409(6) . ?
C28 H28 0.9500 . ?
C28 C29 1.403(6) . ?
C29 H29 0.9500 . ?
C29 C30 1.384(7) . ?
C30 H30 0.9500 . ?
C30 C31 1.383(7) . ?
C31 H31 0.9500 . ?
C31 C32 1.402(6) . ?
C32 C33 1.462(6) . ?
C33 H33 0.9500 . ?
C33 C34 1.332(6) . ?
C34 H34 0.9500 . ?
C34 C35 1.459(6) . ?
C35 C36 1.408(6) . ?
C35 C40 1.402(6) . ?
C36 H36 0.9500 . ?
C36 C37 1.382(6) . ?
C37 H37 0.9500 . ?
C37 C38 1.373(7) . ?
C38 H38 0.9500 . ?
C38 C39 1.380(6) . ?
C39 H39 0.9500 . ?
C39 C40 1.395(6) . ?
C41 C42 1.394(6) . ?
C41 C46 1.395(6) . ?
C42 H42 0.9500 . ?
C42 C43 1.394(6) . ?
C43 H43 0.9500 . ?
C43 C44 1.386(7) . ?
C44 H44 0.9500 . ?
C44 C45 1.383(7) . ?
C45 H45 0.9500 . ?
C45 C46 1.381(6) . ?
C46 H46 0.9500 . ?
C47 C48 1.387(6) . ?
C47 C52 1.396(6) . ?
C48 H48 0.9500 . ?
C48 C49 1.388(6) . ?
C49 H49 0.9500 . ?
C49 C50 1.385(7) . ?
C50 H50 0.9500 . ?
C50 C51 1.371(7) . ?
C51 H51 0.9500 . ?
C51 C52 1.388(6) . ?
C52 H52 0.9500 . ?
Cu2 P3 2.2415(11) . ?
Cu2 P4 2.2531(11) . ?
Cu2 O4 2.112(3) . ?
S2 O4 1.452(3) . ?
S2 O5 1.441(3) . ?
S2 O6 1.440(3) . ?
S2 C106 1.821(5) . ?
P3 N3 1.694(3) . ?
P3 C68 1.814(4) . ?
P3 C74 1.831(4) . ?
P4 N4 1.694(3) . ?
P4 C94 1.823(4) . ?
P4 C100 1.818(4) . ?
N3 C54 1.451(5) . ?
N3 C67 1.441(5) . ?
N4 C80 1.450(5) . ?
N4 C93 1.438(5) . ?
F4 C106 1.333(5) . ?
F5 C106 1.344(5) . ?
F6 C106 1.324(5) . ?
C54 C55 1.385(6) . ?
C54 C59 1.401(6) . ?
C55 H55 0.9500 . ?
C55 C56 1.399(6) . ?
C56 H56 0.9500 . ?
C56 C57 1.364(7) . ?
C57 H57 0.9500 . ?
C57 C58 1.384(7) . ?
C58 H58 0.9500 . ?
C58 C59 1.402(6) . ?
C59 C60 1.464(6) . ?
C60 H60 0.9500 . ?
C60 C61 1.342(6) . ?
C61 H61 0.9500 . ?
C61 C62 1.462(6) . ?
C62 C63 1.404(6) . ?
C62 C67 1.409(6) . ?
C63 H63 0.9500 . ?
C63 C64 1.375(7) . ?
C64 H64 0.9500 . ?
C64 C65 1.389(7) . ?
C65 H65 0.9500 . ?
C65 C66 1.395(6) . ?
C66 H66 0.9500 . ?
C66 C67 1.388(6) . ?
C68 C69 1.400(6) . ?
C68 C73 1.393(6) . ?
C69 H69 0.9500 . ?
C69 C70 1.391(6) . ?
C70 H70 0.9500 . ?
C70 C71 1.383(7) . ?
C71 H71 0.9500 . ?
C71 C72 1.386(7) . ?
C72 H72 0.9500 . ?
C72 C73 1.380(6) . ?
C73 H73 0.9500 . ?
C74 C75 1.394(6) . ?
C74 C79 1.386(6) . ?
C75 H75 0.9500 . ?
C75 C76 1.391(6) . ?
C76 H76 0.9500 . ?
C76 C77 1.379(7) . ?
C77 H77 0.9500 . ?
C77 C78 1.382(6) . ?
C78 H78 0.9500 . ?
C78 C79 1.397(6) . ?
C79 H79 0.9500 . ?
C80 C81 1.385(6) . ?
C80 C85 1.404(5) . ?
C81 H81 0.9500 . ?
C81 C82 1.382(6) . ?
C82 H82 0.9500 . ?
C82 C83 1.398(6) . ?
C83 H83 0.9500 . ?
C83 C84 1.371(6) . ?
C84 H84 0.9500 . ?
C84 C85 1.407(6) . ?
C85 C86 1.454(6) . ?
C86 H86 0.9500 . ?
C86 C87 1.339(6) . ?
C87 H87 0.9500 . ?
C87 C88 1.470(6) . ?
C88 C89 1.408(6) . ?
C88 C93 1.399(5) . ?
C89 H89 0.9500 . ?
C89 C90 1.383(6) . ?
C90 H90 0.9500 . ?
C90 C91 1.386(6) . ?
C91 H91 0.9500 . ?
C91 C92 1.400(6) . ?
C92 H92 0.9500 . ?
C92 C93 1.393(6) . ?
C94 C95 1.396(6) . ?
C94 C99 1.386(6) . ?
C95 H95 0.9500 . ?
C95 C96 1.388(6) . ?
C96 H96 0.9500 . ?
C96 C97 1.378(6) . ?
C97 H97 0.9500 . ?
C97 C98 1.382(7) . ?
C98 H98 0.9500 . ?
C98 C99 1.400(6) . ?
C99 H99 0.9500 . ?
C100 C101 1.395(6) . ?
C100 C105 1.392(6) . ?
C101 H101 0.9500 . ?
C101 C102 1.382(6) . ?
C102 H102 0.9500 . ?
C102 C103 1.393(7) . ?
C103 H103 0.9500 . ?
C103 C104 1.373(7) . ?
C104 H104 0.9500 . ?
C104 C105 1.397(6) . ?
C105 H105 0.9500 . ?
C201 H201 0.9500 . ?
C201 C202 1.383(8) . ?
C201 C206 1.380(8) . ?
C202 H202 0.9500 . ?
C202 C203 1.363(7) . ?
C203 H203 0.9500 . ?
C203 C204 1.371(7) . ?
C204 H204 0.9500 . ?
C204 C205 1.385(7) . ?
C205 H205 0.9500 . ?
C205 C206 1.360(7) . ?
C206 H206 0.9500 . ?
C301 H301 0.9500 . ?
C301 C302 1.365(8) . ?
C301 C306 1.387(7) . ?
C302 H302 0.9500 . ?
C302 C303 1.369(9) . ?
C303 H303 0.9500 . ?
C303 C304 1.390(8) . ?
C304 H304 0.9500 . ?
C304 C305 1.371(7) . ?
C305 H305 0.9500 . ?
C305 C306 1.384(7) . ?
C306 H306 0.9500 . ?

loop_
_geom_torsion_atom_site_label_1
_geom_torsion_atom_site_label_2
_geom_torsion_atom_site_label_3
_geom_torsion_atom_site_label_4
_geom_torsion
_geom_torsion_site_symmetry_1
_geom_torsion_site_symmetry_2
_geom_torsion_site_symmetry_3
_geom_torsion_site_symmetry_4
_geom_torsion_publ_flag
Cu1 P1 N1 C1 -168.8(3) . . . . ?
Cu1 P1 N1 C14 4.3(3) . . . . ?
Cu1 P1 C15 C16 -145.7(3) . . . . ?
Cu1 P1 C15 C20 37.4(4) . . . . ?
Cu1 P1 C21 C22 58.3(4) . . . . ?
Cu1 P1 C21 C26 -119.0(3) . . . . ?
Cu1 P2 N2 C27 171.3(3) . . . . ?
Cu1 P2 N2 C40 15.7(3) . . . . ?
Cu1 P2 C41 C42 -180.0(3) . . . . ?
Cu1 P2 C41 C46 -5.7(4) . . . . ?
Cu1 P2 C47 C48 64.9(4) . . . . ?
Cu1 P2 C47 C52 -103.9(3) . . . . ?
P1 N1 C1 C2 62.1(5) . . . . ?
P1 N1 C1 C6 -119.7(4) . . . . ?
P1 N1 C14 C9 119.8(4) . . . . ?
P1 N1 C14 C13 -58.4(4) . . . . ?
P1 C15 C16 C17 -177.4(3) . . . . ?
P1 C15 C20 C19 176.9(4) . . . . ?
P1 C21 C22 C23 -178.8(4) . . . . ?
P1 C21 C26 C25 178.6(3) . . . . ?
P2 N2 C27 C28 86.4(4) . . . . ?
P2 N2 C27 C32 -92.7(4) . . . . ?
P2 N2 C40 C35 91.8(4) . . . . ?
P2 N2 C40 C39 -84.9(4) . . . . ?
P2 C41 C42 C43 172.0(3) . . . . ?
P2 C41 C46 C45 -173.5(3) . . . . ?
P2 C47 C48 C49 -170.2(3) . . . . ?
P2 C47 C52 C51 169.5(3) . . . . ?
O1 S1 C53 F1 166.6(4) . . . . ?
O1 S1 C53 F2 45.2(3) . . . . ?
O1 S1 C53 F3 -73.8(3) . . . . ?
O2 S1 O1 Cu1 87.3(9) . . . . ?
O2 S1 C53 F1 -73.6(4) . . . . ?
O2 S1 C53 F2 165.0(3) . . . . ?
O2 S1 C53 F3 46.0(3) . . . . ?
O3 S1 O1 Cu1 -50.5(9) . . . . ?
O3 S1 C53 F1 47.7(4) . . . . ?
O3 S1 C53 F2 -73.7(3) . . . . ?
O3 S1 C53 F3 167.3(3) . . . . ?
N1 P1 C15 C16 94.1(4) . . . . ?
N1 P1 C15 C20 -82.8(3) . . . . ?
N1 P1 C21 C22 177.2(3) . . . . ?
N1 P1 C21 C26 0.0(4) . . . . ?
N1 C1 C2 C3 -176.7(4) . . . . ?
N1 C1 C6 C5 176.2(4) . . . . ?
N1 C1 C6 C7 -4.8(6) . . . . ?
N2 P2 C41 C42 -59.2(4) . . . . ?
N2 P2 C41 C46 115.1(3) . . . . ?
N2 P2 C47 C48 -54.5(4) . . . . ?
N2 P2 C47 C52 136.7(3) . . . . ?
N2 C27 C28 C29 -179.1(4) . . . . ?
N2 C27 C32 C31 178.1(4) . . . . ?
N2 C27 C32 C33 -1.6(6) . . . . ?
C1 N1 C14 C9 -66.4(5) . . . . ?
C1 N1 C14 C13 115.4(4) . . . . ?
C1 C2 C3 C4 -0.5(6) . . . . ?
C1 C6 C7 C8 -32.5(7) . . . . ?
C2 C1 C6 C5 -5.5(6) . . . . ?
C2 C1 C6 C7 173.4(4) . . . . ?
C2 C3 C4 C5 -3.5(6) . . . . ?
C3 C4 C5 C6 3.0(7) . . . . ?
C4 C5 C6 C1 1.6(6) . . . . ?
C4 C5 C6 C7 -177.5(4) . . . . ?
C5 C6 C7 C8 146.5(4) . . . . ?
C6 C1 C2 C3 5.1(6) . . . . ?
C6 C7 C8 C9 0.6(7) . . . . ?
C7 C8 C9 C10 -145.6(4) . . . . ?
C7 C8 C9 C14 32.6(7) . . . . ?
C8 C9 C10 C11 178.2(4) . . . . ?
C8 C9 C14 N1 3.9(6) . . . . ?
C8 C9 C14 C13 -178.0(4) . . . . ?
C9 C10 C11 C12 0.2(6) . . . . ?
C10 C9 C14 N1 -178.0(3) . . . . ?
C10 C9 C14 C13 0.2(6) . . . . ?
C10 C11 C12 C13 -0.5(6) . . . . ?
C11 C12 C13 C14 0.6(6) . . . . ?
C12 C13 C14 N1 177.7(4) . . . . ?
C12 C13 C14 C9 -0.4(6) . . . . ?
C14 N1 C1 C2 -111.3(4) . . . . ?
C14 N1 C1 C6 66.9(5) . . . . ?
C14 C9 C10 C11 -0.1(6) . . . . ?
C15 P1 N1 C1 -41.5(3) . . . . ?
C15 P1 N1 C14 131.6(3) . . . . ?
C15 P1 C21 C22 -69.8(3) . . . . ?
C15 P1 C21 C26 112.9(4) . . . . ?
C15 C16 C17 C18 1.4(7) . . . . ?
C16 C15 C20 C19 -0.2(6) . . . . ?
C16 C17 C18 C19 -1.6(8) . . . . ?
C17 C18 C19 C20 0.9(8) . . . . ?
C18 C19 C20 C15 0.0(7) . . . . ?
C20 C15 C16 C17 -0.5(6) . . . . ?
C21 P1 N1 C1 67.2(3) . . . . ?
C21 P1 N1 C14 -119.7(3) . . . . ?
C21 P1 C15 C16 -19.7(4) . . . . ?
C21 P1 C15 C20 163.3(3) . . . . ?
C21 C22 C23 C24 0.7(7) . . . . ?
C22 C21 C26 C25 1.4(6) . . . . ?
C22 C23 C24 C25 -0.1(7) . . . . ?
C23 C24 C25 C26 0.1(7) . . . . ?
C24 C25 C26 C21 -0.8(7) . . . . ?
C26 C21 C22 C23 -1.4(6) . . . . ?
C27 N2 C40 C35 -65.8(5) . . . . ?
C27 N2 C40 C39 117.5(4) . . . . ?
C27 C28 C29 C30 0.2(6) . . . . ?
C27 C32 C33 C34 -31.5(7) . . . . ?
C28 C27 C32 C31 -1.0(6) . . . . ?
C28 C27 C32 C33 179.3(4) . . . . ?
C28 C29 C30 C31 0.6(7) . . . . ?
C29 C30 C31 C32 -1.6(7) . . . . ?
C30 C31 C32 C27 1.8(6) . . . . ?
C30 C31 C32 C33 -178.5(4) . . . . ?
C31 C32 C33 C34 148.8(4) . . . . ?
C32 C27 C28 C29 0.0(6) . . . . ?
C32 C33 C34 C35 -2.9(7) . . . . ?
C33 C34 C35 C36 -147.9(4) . . . . ?
C33 C34 C35 C40 33.1(7) . . . . ?
C34 C35 C36 C37 -179.2(4) . . . . ?
C34 C35 C40 N2 5.3(6) . . . . ?
C34 C35 C40 C39 -178.1(4) . . . . ?
C35 C36 C37 C38 -1.7(7) . . . . ?
C36 C35 C40 N2 -173.8(4) . . . . ?
C36 C35 C40 C39 2.9(6) . . . . ?
C36 C37 C38 C39 0.8(7) . . . . ?
C37 C38 C39 C40 2.0(6) . . . . ?
C38 C39 C40 N2 172.9(4) . . . . ?
C38 C39 C40 C35 -3.9(6) . . . . ?
C40 N2 C27 C28 -118.3(4) . . . . ?
C40 N2 C27 C32 62.6(5) . . . . ?
C40 C35 C36 C37 -0.1(6) . . . . ?
C41 P2 N2 C27 46.5(4) . . . . ?
C41 P2 N2 C40 -109.1(3) . . . . ?
C41 P2 C47 C48 -167.7(3) . . . . ?
C41 P2 C47 C52 23.4(4) . . . . ?
C41 C42 C43 C44 1.4(6) . . . . ?
C42 C41 C46 C45 1.0(6) . . . . ?
C42 C43 C44 C45 0.5(6) . . . . ?
C43 C44 C45 C46 -1.7(7) . . . . ?
C44 C45 C46 C41 1.0(7) . . . . ?
C46 C41 C42 C43 -2.2(6) . . . . ?
C47 P2 N2 C27 -65.7(3) . . . . ?
C47 P2 N2 C40 138.7(3) . . . . ?
C47 P2 C41 C42 53.2(4) . . . . ?
C47 P2 C41 C46 -132.5(3) . . . . ?
C47 C48 C49 C50 1.0(7) . . . . ?
C48 C47 C52 C51 0.7(6) . . . . ?
C48 C49 C50 C51 -0.4(7) . . . . ?
C49 C50 C51 C52 0.0(7) . . . . ?
C50 C51 C52 C47 -0.1(7) . . . . ?
C52 C47 C48 C49 -1.2(6) . . . . ?
C53 S1 O1 Cu1 -161.5(9) . . . . ?
Cu2 P3 N3 C54 -171.1(3) . . . . ?
Cu2 P3 N3 C67 2.2(3) . . . . ?
Cu2 P3 C68 C69 32.8(4) . . . . ?
Cu2 P3 C68 C73 -149.0(3) . . . . ?
Cu2 P3 C74 C75 60.5(3) . . . . ?
Cu2 P3 C74 C79 -114.5(3) . . . . ?
Cu2 P4 N4 C80 174.6(3) . . . . ?
Cu2 P4 N4 C93 18.2(3) . . . . ?
Cu2 P4 C94 C95 -3.0(4) . . . . ?
Cu2 P4 C94 C99 -178.5(3) . . . . ?
Cu2 P4 C100 C101 65.2(3) . . . . ?
Cu2 P4 C100 C105 -103.2(3) . . . . ?
P3 N3 C54 C55 59.6(5) . . . . ?
P3 N3 C54 C59 -119.0(4) . . . . ?
P3 N3 C67 C62 120.4(3) . . . . ?
P3 N3 C67 C66 -56.6(4) . . . . ?
P3 C68 C69 C70 178.5(3) . . . . ?
P3 C68 C73 C72 -178.7(3) . . . . ?
P3 C74 C75 C76 -176.1(4) . . . . ?
P3 C74 C79 C78 175.6(3) . . . . ?
P4 N4 C80 C81 87.5(4) . . . . ?
P4 N4 C80 C85 -91.5(4) . . . . ?
P4 N4 C93 C88 95.6(4) . . . . ?
P4 N4 C93 C92 -81.6(4) . . . . ?
P4 C94 C95 C96 -175.4(3) . . . . ?
P4 C94 C99 C98 174.7(3) . . . . ?
P4 C100 C101 C102 -171.1(4) . . . . ?
P4 C100 C105 C104 170.1(3) . . . . ?
O4 S2 C106 F4 171.3(3) . . . . ?
O4 S2 C106 F5 -70.0(3) . . . . ?
O4 S2 C106 F6 49.9(3) . . . . ?
O5 S2 O4 Cu2 -63.0(6) . . . . ?
O5 S2 C106 F4 51.8(3) . . . . ?
O5 S2 C106 F5 170.5(3) . . . . ?
O5 S2 C106 F6 -69.6(3) . . . . ?
O6 S2 O4 Cu2 74.5(5) . . . . ?
O6 S2 C106 F4 -69.3(3) . . . . ?
O6 S2 C106 F5 49.4(3) . . . . ?
O6 S2 C106 F6 169.3(3) . . . . ?
N3 P3 C68 C69 -89.4(3) . . . . ?
N3 P3 C68 C73 88.7(4) . . . . ?
N3 P3 C74 C75 179.4(3) . . . . ?
N3 P3 C74 C79 4.5(4) . . . . ?
N3 C54 C55 C56 -174.7(4) . . . . ?
N3 C54 C59 C58 175.1(4) . . . . ?
N3 C54 C59 C60 -7.4(6) . . . . ?
N4 P4 C94 C95 118.4(3) . . . . ?
N4 P4 C94 C99 -57.1(4) . . . . ?
N4 P4 C100 C101 -53.5(3) . . . . ?
N4 P4 C100 C105 138.0(3) . . . . ?
N4 C80 C81 C82 -177.7(4) . . . . ?
N4 C80 C85 C84 175.8(4) . . . . ?
N4 C80 C85 C86 -6.1(6) . . . . ?
C54 N3 C67 C62 -65.6(4) . . . . ?
C54 N3 C67 C66 117.3(4) . . . . ?
C54 C55 C56 C57 -1.6(6) . . . . ?
C54 C59 C60 C61 -29.1(7) . . . . ?
C55 C54 C59 C58 -3.6(6) . . . . ?
C55 C54 C59 C60 174.0(4) . . . . ?
C55 C56 C57 C58 -0.9(7) . . . . ?
C56 C57 C58 C59 1.2(7) . . . . ?
C57 C58 C59 C54 1.0(6) . . . . ?
C57 C58 C59 C60 -176.6(4) . . . . ?
C58 C59 C60 C61 148.4(5) . . . . ?
C59 C54 C55 C56 3.9(6) . . . . ?
C59 C60 C61 C62 -0.5(7) . . . . ?
C60 C61 C62 C63 -148.2(4) . . . . ?
C60 C61 C62 C67 31.1(7) . . . . ?
C61 C62 C63 C64 178.9(4) . . . . ?
C61 C62 C67 N3 4.5(6) . . . . ?
C61 C62 C67 C66 -178.5(4) . . . . ?
C62 C63 C64 C65 0.6(7) . . . . ?
C63 C62 C67 N3 -176.1(3) . . . . ?
C63 C62 C67 C66 0.9(6) . . . . ?
C63 C64 C65 C66 -1.1(7) . . . . ?
C64 C65 C66 C67 1.5(6) . . . . ?
C65 C66 C67 N3 175.6(4) . . . . ?
C65 C66 C67 C62 -1.5(6) . . . . ?
C67 N3 C54 C55 -113.8(4) . . . . ?
C67 N3 C54 C59 67.5(5) . . . . ?
C67 C62 C63 C64 -0.4(6) . . . . ?
C68 P3 N3 C54 -42.5(4) . . . . ?
C68 P3 N3 C67 130.8(3) . . . . ?
C68 P3 C74 C75 -66.9(3) . . . . ?
C68 P3 C74 C79 118.1(4) . . . . ?
C68 C69 C70 C71 0.0(7) . . . . ?
C69 C68 C73 C72 -0.5(6) . . . . ?
C69 C70 C71 C72 0.1(7) . . . . ?
C70 C71 C72 C73 -0.4(7) . . . . ?
C71 C72 C73 C68 0.6(7) . . . . ?
C73 C68 C69 C70 0.2(6) . . . . ?
C74 P3 N3 C54 65.9(3) . . . . ?
C74 P3 N3 C67 -120.8(3) . . . . ?
C74 P3 C68 C69 157.4(3) . . . . ?
C74 P3 C68 C73 -24.5(4) . . . . ?
C74 C75 C76 C77 0.0(7) . . . . ?
C75 C74 C79 C78 0.8(6) . . . . ?
C75 C76 C77 C78 0.7(7) . . . . ?
C76 C77 C78 C79 -0.7(7) . . . . ?
C77 C78 C79 C74 -0.1(7) . . . . ?
C79 C74 C75 C76 -0.8(6) . . . . ?
C80 N4 C93 C88 -62.8(5) . . . . ?
C80 N4 C93 C92 119.9(4) . . . . ?
C80 C81 C82 C83 1.3(7) . . . . ?
C80 C85 C86 C87 -31.3(7) . . . . ?
C81 C80 C85 C84 -3.1(6) . . . . ?
C81 C80 C85 C86 174.9(4) . . . . ?
C81 C82 C83 C84 -2.1(7) . . . . ?
C82 C83 C84 C85 0.2(7) . . . . ?
C83 C84 C85 C80 2.4(6) . . . . ?
C83 C84 C85 C86 -175.8(4) . . . . ?
C84 C85 C86 C87 146.7(4) . . . . ?
C85 C80 C81 C82 1.3(6) . . . . ?
C85 C86 C87 C88 1.7(7) . . . . ?
C86 C87 C88 C89 -149.4(4) . . . . ?
C86 C87 C88 C93 30.9(6) . . . . ?
C87 C88 C89 C90 -178.5(4) . . . . ?
C87 C88 C93 N4 2.7(6) . . . . ?
C87 C88 C93 C92 179.9(4) . . . . ?
C88 C89 C90 C91 -0.4(6) . . . . ?
C89 C88 C93 N4 -177.0(3) . . . . ?
C89 C88 C93 C92 0.2(6) . . . . ?
C89 C90 C91 C92 -1.9(6) . . . . ?
C90 C91 C92 C93 3.3(6) . . . . ?
C91 C92 C93 N4 174.9(3) . . . . ?
C91 C92 C93 C88 -2.4(6) . . . . ?
C93 N4 C80 C81 -115.9(4) . . . . ?
C93 N4 C80 C85 65.1(5) . . . . ?
C93 C88 C89 C90 1.2(6) . . . . ?
C94 P4 N4 C80 48.0(3) . . . . ?
C94 P4 N4 C93 -108.4(3) . . . . ?
C94 P4 C100 C101 -166.8(3) . . . . ?
C94 P4 C100 C105 24.7(4) . . . . ?
C94 C95 C96 C97 1.0(6) . . . . ?
C95 C94 C99 C98 -0.7(6) . . . . ?
C95 C96 C97 C98 -1.7(6) . . . . ?
C96 C97 C98 C99 1.2(6) . . . . ?
C97 C98 C99 C94 0.0(6) . . . . ?
C99 C94 C95 C96 0.2(6) . . . . ?
C100 P4 N4 C80 -63.0(3) . . . . ?
C100 P4 N4 C93 140.6(3) . . . . ?
C100 P4 C94 C95 -129.2(3) . . . . ?
C100 P4 C94 C99 55.3(4) . . . . ?
C100 C101 C102 C103 1.7(7) . . . . ?
C101 C100 C105 C104 1.6(6) . . . . ?
C101 C102 C103 C104 -0.4(7) . . . . ?
C102 C103 C104 C105 -0.3(7) . . . . ?
C103 C104 C105 C100 -0.3(7) . . . . ?
C105 C100 C101 C102 -2.2(6) . . . . ?
C106 S2 O4 Cu2 -174.5(5) . . . . ?
C201 C202 C203 C204 -0.1(8) . . . . ?
C202 C201 C206 C205 -0.2(9) . . . . ?
C202 C203 C204 C205 -0.1(7) . . . . ?
C203 C204 C205 C206 0.1(7) . . . . ?
C204 C205 C206 C201 0.1(8) . . . . ?
C206 C201 C202 C203 0.2(9) . . . . ?
C301 C302 C303 C304 0.6(9) . . . . ?
C302 C301 C306 C305 -0.5(9) . . . . ?
C302 C303 C304 C305 0.3(8) . . . . ?
C303 C304 C305 C306 -1.3(8) . . . . ?
C304 C305 C306 C301 1.4(8) . . . . ?
C306 C301 C302 C303 -0.5(10) . . . . ?
